data_1559987
loop_
_publ_author_name
'Xiao, Yuyuan'
'Zhao, Xiao-Kun'
'Wu, Tianpin'
'Miller, Jeffrey T.'
'Hu, Han-Shi'
'Li, Jun'
'Huang, Wenliang'
'Diaconescu, Paula L.'

_publ_section_title
;
 Distinct electronic structures and bonding interactions in
 inverse-sandwich samarium and ytterbium biphenyl complexes.
;
_journal_issue 1
_journal_name_full 'Chemical science'
_journal_page_first 227
_journal_page_last 238
_journal_paper_doi 10.1039/d0sc03555f
_journal_volume 12
_journal_year 2020
_chemical_formula_sum 'C104 H182 Fe2 K2 N4 O18 Si4 Sm2'
_chemical_formula_weight 2379.49
_chemical_name_systematic Sm2-biph-K2(18C6)2
_chemical_properties_physical Air-sensitive,Moisture-sensitive,Oxygen-sensitive,Pyrophoric
_space_group_crystal_system triclinic
_space_group_IT_number 2
_space_group_name_Hall '-P 1'
_space_group_name_H-M_alt 'P -1'
_atom_sites_solution_hydrogens geom
_audit_creation_method SHELXL-2014/7
_audit_update_record
;
2020-06-25 deposited with the CCDC.	2020-10-26 downloaded from the CCDC.
;
_cell_angle_alpha 83.357(2)
_cell_angle_beta 79.591(2)
_cell_angle_gamma 66.665(2)
_cell_formula_units_Z 2
_cell_length_a 15.0158(4)
_cell_length_b 15.8062(4)
_cell_length_c 28.2213(7)
_cell_measurement_reflns_used 35731
_cell_measurement_temperature 180.00(10)
_cell_measurement_theta_max 29.4340
_cell_measurement_theta_min 1.9760
_cell_volume 6041.8(3)
_computing_structure_refinement 'SHELXL-2014/7 (Sheldrick, 2014)'
_diffrn_ambient_environment N~2~
_diffrn_ambient_temperature 180.00(10)
_diffrn_detector 'CCD plate'
_diffrn_measured_fraction_theta_full 0.998
_diffrn_measured_fraction_theta_max 0.996
_diffrn_measurement_device 'four-circle diffractometer'
_diffrn_measurement_device_type 'XtaLAB AFC12 (RINC): Kappa single'
_diffrn_radiation_monochromator graphite
_diffrn_radiation_probe x-ray
_diffrn_radiation_type 'Mo K\a'
_diffrn_radiation_wavelength 0.71073
_diffrn_reflns_av_R_equivalents 0.0256
_diffrn_reflns_av_unetI/netI 0.0314
_diffrn_reflns_Laue_measured_fraction_full 0.998
_diffrn_reflns_Laue_measured_fraction_max 0.996
_diffrn_reflns_limit_h_max 18
_diffrn_reflns_limit_h_min -19
_diffrn_reflns_limit_k_max 20
_diffrn_reflns_limit_k_min -20
_diffrn_reflns_limit_l_max 36
_diffrn_reflns_limit_l_min -36
_diffrn_reflns_number 85093
_diffrn_reflns_point_group_measured_fraction_full 0.998
_diffrn_reflns_point_group_measured_fraction_max 0.996
_diffrn_reflns_theta_full 25.242
_diffrn_reflns_theta_max 27.485
_diffrn_reflns_theta_min 1.975
_diffrn_source 'fine-focus sealed X-ray tube'
_diffrn_source_type 'Enhance (Mo) X-ray Source'
_exptl_absorpt_coefficient_mu 1.360
_exptl_absorpt_correction_T_max 1.00000
_exptl_absorpt_correction_T_min 0.85010
_exptl_absorpt_correction_type multi-scan
_exptl_absorpt_process_details
;
CrysAlisPro 1.171.39.29a (Rigaku Oxford Diffraction, 2015)
Empirical absorption correction using spherical harmonics,
 implemented in SCALE3 ABSPACK scaling algorithm.
;
_exptl_crystal_colour black
_exptl_crystal_density_diffrn 1.308
_exptl_crystal_description block
_exptl_crystal_F_000 2496
_exptl_crystal_size_max 0.35
_exptl_crystal_size_mid 0.3
_exptl_crystal_size_min 0.1
_refine_diff_density_max 0.734
_refine_diff_density_min -0.510
_refine_diff_density_rms 0.072
_refine_ls_extinction_method none
_refine_ls_goodness_of_fit_ref 1.032
_refine_ls_hydrogen_treatment constr
_refine_ls_matrix_type full
_refine_ls_number_parameters 1297
_refine_ls_number_reflns 27609
_refine_ls_number_restraints 54
_refine_ls_restrained_S_all 1.034
_refine_ls_R_factor_all 0.0426
_refine_ls_R_factor_gt 0.0313
_refine_ls_shift/su_max 0.002
_refine_ls_shift/su_mean 0.000
_refine_ls_structure_factor_coef Fsqd
_refine_ls_weighting_details 'w=1/[\s^2^(Fo^2^)+(0.0313P)^2^+5.5526P] where P=(Fo^2^+2Fc^2^)/3'
_refine_ls_weighting_scheme calc
_refine_ls_wR_factor_gt 0.0748
_refine_ls_wR_factor_ref 0.0795
_reflns_Friedel_coverage 0.000
_reflns_number_gt 22792
_reflns_number_total 27609
_reflns_threshold_expression 'I > 2\s(I)'
_cod_data_source_file d0sc03555f2.cif
_cod_data_source_block 3_CCDC1
_cod_depositor_comments 'Adding full bibliography for 1559984--1559990.cif.'
_cod_database_code 1559987
_shelx_shelxl_version_number 2014/7
_shelx_space_group_comment
;
The symmetry employed for this shelxl refinement is uniquely defined
by the following loop, which should always be used as a source of
symmetry information in preference to the above space-group names.
They are only intended as comments.
;

loop_
_space_group_symop_operation_xyz
'x, y, z'
'-x, -y, -z'

loop_
_atom_site_label
_atom_site_type_symbol
_atom_site_fract_x
_atom_site_fract_y
_atom_site_fract_z
_atom_site_U_iso_or_equiv
_atom_site_adp_type
_atom_site_occupancy
_atom_site_site_symmetry_order
_atom_site_calc_flag
_atom_site_refinement_flags_posn
_atom_site_refinement_flags_adp
_atom_site_refinement_flags_occupancy
_atom_site_disorder_assembly
_atom_site_disorder_group
Sm1 Sm 0.69978(2) 0.29862(2) 0.17563(2) 0.02985(4) Uani 1 1 d . . . . .
Sm2 Sm 0.61936(2) 0.25607(2) 0.32799(2) 0.02892(4) Uani 1 1 d . . . . .
Fe1 Fe 0.61395(2) 0.37826(2) 0.07076(2) 0.02751(7) Uani 1 1 d . . . . .
Fe2 Fe 0.52961(3) 0.37457(2) 0.42887(2) 0.02830(8) Uani 1 1 d . . . . .
Si1 Si 0.86205(5) 0.09517(5) 0.10209(2) 0.03201(15) Uani 1 1 d . . . . .
Si2 Si 0.86537(6) 0.42043(6) 0.11954(3) 0.04092(17) Uani 1 1 d . . . . .
Si3 Si 0.45498(7) 0.14088(6) 0.39067(3) 0.04526(19) Uani 1 1 d . . . . .
Si4 Si 0.80664(6) 0.10567(5) 0.40684(3) 0.04337(19) Uani 1 1 d . . . . .
N1 N 0.75823(16) 0.18955(15) 0.11444(7) 0.0338(5) Uani 1 1 d . . . . .
N2 N 0.75359(17) 0.41445(16) 0.13215(8) 0.0374(5) Uani 1 1 d . . . . .
N3 N 0.47769(18) 0.23764(16) 0.37465(8) 0.0384(5) Uani 1 1 d . . . . .
N4 N 0.72125(17) 0.20640(15) 0.38975(8) 0.0388(5) Uani 1 1 d . . . . .
C1 C 0.68860(19) 0.23317(17) 0.08403(9) 0.0323(5) Uani 1 1 d . . . . .
C2 C 0.58463(19) 0.26413(17) 0.09849(10) 0.0350(6) Uani 1 1 d . . . . .
H2 H 0.5538 0.2577 0.1296 0.042 Uiso 1 1 calc R U . . .
C3 C 0.5359(2) 0.30614(19) 0.05801(11) 0.0419(7) Uani 1 1 d . . . . .
H3 H 0.4684 0.3304 0.0580 0.050 Uiso 1 1 calc R U . . .
C4 C 0.6077(2) 0.30458(19) 0.01796(10) 0.0430(7) Uani 1 1 d . . . . .
H4 H 0.5963 0.3270 -0.0133 0.052 Uiso 1 1 calc R U . . .
C5 C 0.7015(2) 0.26234(18) 0.03404(9) 0.0390(6) Uani 1 1 d . . . . .
H5 H 0.7613 0.2549 0.0151 0.047 Uiso 1 1 calc R U . . .
C6 C 0.67957(19) 0.45120(18) 0.10403(9) 0.0332(5) Uani 1 1 d . . . . .
C7 C 0.57660(19) 0.47507(17) 0.12216(9) 0.0337(5) Uani 1 1 d . . . . .
H7 H 0.5505 0.4683 0.1542 0.040 Uiso 1 1 calc R U . . .
C8 C 0.5214(2) 0.51053(18) 0.08321(10) 0.0386(6) Uani 1 1 d . . . . .
H8 H 0.4535 0.5323 0.0857 0.046 Uiso 1 1 calc R U . . .
C9 C 0.5875(2) 0.50698(18) 0.04020(10) 0.0397(6) Uani 1 1 d . . . . .
H9 H 0.5712 0.5265 0.0094 0.048 Uiso 1 1 calc R U . . .
C10 C 0.6842(2) 0.46769(19) 0.05293(9) 0.0385(6) Uani 1 1 d . . . . .
H10 H 0.7418 0.4547 0.0311 0.046 Uiso 1 1 calc R U . . .
C11 C 0.4437(2) 0.3157(2) 0.40099(9) 0.0376(6) Uani 1 1 d . . . . .
C12 C 0.4206(2) 0.3266(2) 0.45218(10) 0.0506(8) Uani 1 1 d . . . . .
H12 H 0.4252 0.2791 0.4756 0.061 Uiso 1 1 calc R U . . .
C13 C 0.3895(2) 0.4215(2) 0.46158(12) 0.0547(9) Uani 1 1 d . . . . .
H13 H 0.3677 0.4465 0.4918 0.066 Uiso 1 1 calc R U . . .
C14 C 0.3972(2) 0.4708(2) 0.41739(12) 0.0499(8) Uani 1 1 d . . . . .
H14 H 0.3825 0.5339 0.4131 0.060 Uiso 1 1 calc R U . . .
C15 C 0.43191(19) 0.40625(19) 0.38008(10) 0.0385(6) Uani 1 1 d . . . . .
H15 H 0.4449 0.4207 0.3473 0.046 Uiso 1 1 calc R U . . .
C16 C 0.68034(19) 0.28503(18) 0.41645(9) 0.0345(6) Uani 1 1 d . . . . .
C17 C 0.6405(2) 0.29512(19) 0.46665(9) 0.0418(7) Uani 1 1 d . . . . .
H17 H 0.6379 0.2472 0.4886 0.050 Uiso 1 1 calc R U . . .
C18 C 0.6055(2) 0.38959(19) 0.47767(10) 0.0406(6) Uani 1 1 d . . . . .
H18 H 0.5787 0.4134 0.5080 0.049 Uiso 1 1 calc R U . . .
C19 C 0.6188(2) 0.44049(19) 0.43440(10) 0.0387(6) Uani 1 1 d . . . . .
H19 H 0.6015 0.5040 0.4310 0.046 Uiso 1 1 calc R U . . .
C20 C 0.66366(18) 0.37683(18) 0.39680(10) 0.0341(5) Uani 1 1 d . . . . .
H20 H 0.6796 0.3926 0.3645 0.041 Uiso 1 1 calc R U . . .
C21 C 0.73686(19) 0.18406(17) 0.25034(8) 0.0341(6) Uani 1 1 d . . . . .
H21 H 0.7859 0.1252 0.2491 0.041 Uiso 1 1 calc R U . . .
C22 C 0.6380(2) 0.19760(17) 0.24496(9) 0.0351(6) Uani 1 1 d . . . . .
H22 H 0.6217 0.1468 0.2445 0.042 Uiso 1 1 calc R U . . .
C23 C 0.56393(19) 0.29053(17) 0.24025(8) 0.0302(5) Uani 1 1 d . . . . .
H23 H 0.5061 0.3000 0.2289 0.036 Uiso 1 1 calc R U . . .
C24 C 0.58179(17) 0.36952(16) 0.25374(8) 0.0264(5) Uani 1 1 d . . . . .
C25 C 0.68158(18) 0.35238(17) 0.26272(8) 0.0291(5) Uani 1 1 d . . . . .
H25 H 0.6949 0.4004 0.2718 0.035 Uiso 1 1 calc R U . . .
C26 C 0.75909(19) 0.26136(18) 0.25756(9) 0.0341(5) Uani 1 1 d . . . . .
H26 H 0.8234 0.2532 0.2589 0.041 Uiso 1 1 calc R U . . .
C27 C 0.50483(19) 0.45997(17) 0.25761(9) 0.0323(5) Uani 1 1 d . . . . .
C28 C 0.5162(2) 0.53342(18) 0.27764(10) 0.0423(6) Uani 1 1 d . . . . .
H28 H 0.5766 0.5242 0.2860 0.051 Uiso 1 1 calc R U . . .
C29 C 0.4394(3) 0.6180(2) 0.28493(12) 0.0576(9) Uani 1 1 d . . . . .
H29 H 0.4490 0.6636 0.2989 0.069 Uiso 1 1 calc R U . . .
C30 C 0.3489(3) 0.6365(2) 0.27203(13) 0.0620(10) Uani 1 1 d . . . . .
H30 H 0.2977 0.6934 0.2773 0.074 Uiso 1 1 calc R U . . .
C31 C 0.3368(2) 0.5682(2) 0.25111(12) 0.0566(9) Uani 1 1 d . . . . .
H31 H 0.2767 0.5797 0.2417 0.068 Uiso 1 1 calc R U . . .
C32 C 0.4124(2) 0.4822(2) 0.24371(10) 0.0411(6) Uani 1 1 d . . . . .
H32 H 0.4015 0.4380 0.2291 0.049 Uiso 1 1 calc R U . . .
C33 C 0.9306(2) 0.1004(2) 0.03972(10) 0.0436(7) Uani 1 1 d . . . . .
H33A H 0.8916 0.1005 0.0162 0.065 Uiso 1 1 calc R U . . .
H33B H 0.9914 0.0477 0.0360 0.065 Uiso 1 1 calc R U . . .
H33C H 0.9438 0.1557 0.0351 0.065 Uiso 1 1 calc R U . . .
C34 C 0.9458(2) 0.0843(2) 0.14624(11) 0.0469(7) Uani 1 1 d . . . . .
H34A H 0.9643 0.1366 0.1418 0.070 Uiso 1 1 calc R U . . .
H34B H 1.0034 0.0288 0.1411 0.070 Uiso 1 1 calc R U . . .
H34C H 0.9125 0.0819 0.1785 0.070 Uiso 1 1 calc R U . . .
C35 C 0.8359(2) -0.01428(19) 0.10844(11) 0.0438(7) Uani 1 1 d . . . . .
C36 C 0.7664(3) -0.0063(3) 0.07316(15) 0.0755(12) Uani 1 1 d . . . . .
H36A H 0.7083 0.0487 0.0788 0.113 Uiso 1 1 calc R U . . .
H36B H 0.7488 -0.0591 0.0779 0.113 Uiso 1 1 calc R U . . .
H36C H 0.7984 -0.0033 0.0407 0.113 Uiso 1 1 calc R U . . .
C37 C 0.9299(3) -0.1012(2) 0.09886(15) 0.0692(10) Uani 1 1 d . . . . .
H37A H 0.9615 -0.0970 0.0664 0.104 Uiso 1 1 calc R U . . .
H37B H 0.9135 -0.1547 0.1031 0.104 Uiso 1 1 calc R U . . .
H37C H 0.9734 -0.1061 0.1211 0.104 Uiso 1 1 calc R U . . .
C38 C 0.7844(3) -0.0235(2) 0.15962(13) 0.0623(9) Uani 1 1 d . . . . .
H38A H 0.8285 -0.0331 0.1823 0.093 Uiso 1 1 calc R U . . .
H38B H 0.7651 -0.0752 0.1621 0.093 Uiso 1 1 calc R U . . .
H38C H 0.7274 0.0318 0.1665 0.093 Uiso 1 1 calc R U . . .
C39 C 0.9367(3) 0.3800(3) 0.05903(14) 0.0796(12) Uani 1 1 d . . . . .
H39A H 0.9309 0.3242 0.0528 0.119 Uiso 1 1 calc R U . . .
H39B H 1.0045 0.3686 0.0589 0.119 Uiso 1 1 calc R U . . .
H39C H 0.9112 0.4266 0.0345 0.119 Uiso 1 1 calc R U . . .
C40 C 0.9404(2) 0.3438(2) 0.16549(13) 0.0540(8) Uani 1 1 d . . . . .
H40A H 0.9039 0.3578 0.1972 0.081 Uiso 1 1 calc R U . . .
H40B H 1.0001 0.3539 0.1631 0.081 Uiso 1 1 calc R U . . .
H40C H 0.9557 0.2805 0.1598 0.081 Uiso 1 1 calc R U . . .
C41 C 0.8559(3) 0.5435(2) 0.12574(16) 0.0639(10) Uani 1 1 d . . . . .
C42 C 0.9578(3) 0.5485(3) 0.1159(2) 0.1067(18) Uani 1 1 d . . . . .
H42A H 0.9979 0.5076 0.1385 0.160 Uiso 1 1 calc R U . . .
H42B H 0.9512 0.6105 0.1195 0.160 Uiso 1 1 calc R U . . .
H42C H 0.9879 0.5307 0.0837 0.160 Uiso 1 1 calc R U . . .
C43 C 0.7914(4) 0.6099(3) 0.0907(2) 0.0962(16) Uani 1 1 d . . . . .
H43A H 0.8225 0.5953 0.0582 0.144 Uiso 1 1 calc R U . . .
H43B H 0.7821 0.6719 0.0961 0.144 Uiso 1 1 calc R U . . .
H43C H 0.7290 0.6043 0.0958 0.144 Uiso 1 1 calc R U . . .
C44 C 0.8067(3) 0.5726(3) 0.17755(18) 0.0868(14) Uani 1 1 d . . . . .
H44A H 0.7453 0.5648 0.1844 0.130 Uiso 1 1 calc R U . . .
H44B H 0.7953 0.6362 0.1803 0.130 Uiso 1 1 calc R U . . .
H44C H 0.8488 0.5350 0.2001 0.130 Uiso 1 1 calc R U . . .
C45 C 0.5421(3) 0.0499(2) 0.34890(15) 0.0661(10) Uani 1 1 d . . . . .
H45A H 0.5431 0.0754 0.3163 0.099 Uiso 1 1 calc R U . . .
H45B H 0.5211 -0.0007 0.3514 0.099 Uiso 1 1 calc R U . . .
H45C H 0.6067 0.0283 0.3575 0.099 Uiso 1 1 calc R U . . .
C46 C 0.4740(5) 0.0924(3) 0.45340(16) 0.116(2) Uani 1 1 d . . . . .
H46A H 0.5292 0.1007 0.4617 0.175 Uiso 1 1 calc R U . . .
H46B H 0.4862 0.0278 0.4552 0.175 Uiso 1 1 calc R U . . .
H46C H 0.4164 0.1239 0.4755 0.175 Uiso 1 1 calc R U . . .
C47 C 0.3248(3) 0.1601(3) 0.38428(19) 0.0869(13) Uani 1 1 d D . . . .
C48A C 0.3160(7) 0.0664(6) 0.4097(4) 0.0869(13) Uani 0.5 1 d D . P A 1
H48A H 0.2494 0.0790 0.4243 0.130 Uiso 0.5 1 calc R U P A 1
H48B H 0.3581 0.0433 0.4341 0.130 Uiso 0.5 1 calc R U P A 1
H48C H 0.3352 0.0212 0.3860 0.130 Uiso 0.5 1 calc R U P A 1
C49A C 0.305(3) 0.1785(19) 0.3334(7) 0.107(4) Uani 0.5 1 d D . P A 1
H49A H 0.2360 0.2008 0.3329 0.160 Uiso 0.5 1 calc R U P A 1
H49B H 0.3376 0.1224 0.3164 0.160 Uiso 0.5 1 calc R U P A 1
H49C H 0.3300 0.2239 0.3180 0.160 Uiso 0.5 1 calc R U P A 1
C50A C 0.252(4) 0.2383(18) 0.4161(14) 0.0978(19) Uani 0.5 1 d D . P A 1
H50A H 0.2686 0.2918 0.4089 0.147 Uiso 0.5 1 calc R U P A 1
H50B H 0.2563 0.2190 0.4495 0.147 Uiso 0.5 1 calc R U P A 1
H50C H 0.1869 0.2531 0.4099 0.147 Uiso 0.5 1 calc R U P A 1
C48B C 0.2919(7) 0.0796(6) 0.3872(4) 0.0869(13) Uani 0.5 1 d D . P A 2
H48D H 0.2904 0.0533 0.4196 0.130 Uiso 0.5 1 calc R U P A 2
H48E H 0.3370 0.0336 0.3656 0.130 Uiso 0.5 1 calc R U P A 2
H48F H 0.2275 0.1014 0.3782 0.130 Uiso 0.5 1 calc R U P A 2
C49B C 0.313(3) 0.201(2) 0.3313(7) 0.107(4) Uani 0.5 1 d D . P A 2
H49D H 0.3615 0.1588 0.3090 0.160 Uiso 0.5 1 calc R U P A 2
H49E H 0.3229 0.2586 0.3276 0.160 Uiso 0.5 1 calc R U P A 2
H49F H 0.2490 0.2123 0.3250 0.160 Uiso 0.5 1 calc R U P A 2
C50B C 0.253(4) 0.2351(19) 0.4181(14) 0.0978(19) Uani 0.5 1 d D . P A 2
H50D H 0.1869 0.2496 0.4126 0.147 Uiso 0.5 1 calc R U P A 2
H50E H 0.2675 0.2895 0.4118 0.147 Uiso 0.5 1 calc R U P A 2
H50F H 0.2588 0.2132 0.4510 0.147 Uiso 0.5 1 calc R U P A 2
C51 C 0.8396(3) 0.0268(2) 0.35604(13) 0.0656(10) Uani 1 1 d . . . . .
H51A H 0.7821 0.0191 0.3506 0.098 Uiso 1 1 calc R U . . .
H51B H 0.8878 -0.0321 0.3643 0.098 Uiso 1 1 calc R U . . .
H51C H 0.8659 0.0531 0.3273 0.098 Uiso 1 1 calc R U . . .
C52 C 0.7663(3) 0.0455(2) 0.46260(14) 0.0756(12) Uani 1 1 d . . . . .
H52A H 0.7379 0.0877 0.4881 0.113 Uiso 1 1 calc R U . . .
H52B H 0.8218 -0.0060 0.4721 0.113 Uiso 1 1 calc R U . . .
H52C H 0.7184 0.0239 0.4562 0.113 Uiso 1 1 calc R U . . .
C53 C 0.9212(3) 0.1198(2) 0.41822(14) 0.0652(10) Uani 1 1 d . . . . .
C54 C 1.0099(3) 0.0264(3) 0.4169(2) 0.109(2) Uani 1 1 d . . . . .
H54A H 0.9970 -0.0143 0.4428 0.164 Uiso 1 1 calc R U . . .
H54B H 1.0674 0.0361 0.4206 0.164 Uiso 1 1 calc R U . . .
H54C H 1.0203 -0.0007 0.3867 0.164 Uiso 1 1 calc R U . . .
C55 C 0.9033(3) 0.1598(3) 0.46795(16) 0.0821(13) Uani 1 1 d . . . . .
H55A H 0.8508 0.2195 0.4687 0.123 Uiso 1 1 calc R U . . .
H55B H 0.9618 0.1653 0.4736 0.123 Uiso 1 1 calc R U . . .
H55C H 0.8859 0.1194 0.4926 0.123 Uiso 1 1 calc R U . . .
C56 C 0.9454(3) 0.1860(4) 0.37924(18) 0.0952(15) Uani 1 1 d . . . . .
H56A H 0.9526 0.1634 0.3480 0.143 Uiso 1 1 calc R U . . .
H56B H 1.0055 0.1903 0.3834 0.143 Uiso 1 1 calc R U . . .
H56C H 0.8933 0.2459 0.3818 0.143 Uiso 1 1 calc R U . . .
K1 K 0.37199(4) 0.95105(4) 0.14298(2) 0.03903(13) Uani 1 1 d . . . . .
O1 O 0.40330(15) 1.10317(14) 0.16920(8) 0.0495(5) Uani 1 1 d . . . . .
O2 O 0.52960(15) 0.92134(15) 0.19233(7) 0.0483(5) Uani 1 1 d . . . . .
O3 O 0.46392(16) 0.77929(14) 0.18489(8) 0.0511(5) Uani 1 1 d . . . . .
O4 O 0.33215(16) 0.80288(14) 0.11962(8) 0.0488(5) Uani 1 1 d . . . . .
O5 O 0.21065(15) 0.98392(14) 0.09588(7) 0.0454(5) Uani 1 1 d . . . . .
O6 O 0.27763(15) 1.12611(14) 0.10292(8) 0.0489(5) Uani 1 1 d . . . . .
O7 O 0.4800(2) 0.9097(2) 0.05332(11) 0.0867(9) Uani 1 1 d D . . . .
O8 O 0.2422(2) 0.9945(2) 0.22626(13) 0.1050(11) Uani 1 1 d D . . . .
C57 C 0.4968(3) 1.0817(2) 0.18250(13) 0.0581(9) Uani 1 1 d . . . . .
H57A H 0.4969 1.1337 0.1976 0.070 Uiso 1 1 calc R U . . .
H57B H 0.5463 1.0689 0.1540 0.070 Uiso 1 1 calc R U . . .
C58 C 0.5195(3) 0.9997(2) 0.21662(13) 0.0584(9) Uani 1 1 d . . . . .
H58A H 0.5799 0.9884 0.2287 0.070 Uiso 1 1 calc R U . . .
H58B H 0.4672 1.0107 0.2438 0.070 Uiso 1 1 calc R U . . .
C59 C 0.5538(3) 0.8396(2) 0.22279(13) 0.0613(9) Uani 1 1 d . . . . .
H59A H 0.5047 0.8487 0.2513 0.074 Uiso 1 1 calc R U . . .
H59B H 0.6167 0.8253 0.2330 0.074 Uiso 1 1 calc R U . . .
C60 C 0.5582(3) 0.7618(2) 0.19575(14) 0.0609(9) Uani 1 1 d . . . . .
H60A H 0.6042 0.7554 0.1661 0.073 Uiso 1 1 calc R U . . .
H60B H 0.5809 0.7046 0.2151 0.073 Uiso 1 1 calc R U . . .
C61 C 0.4628(3) 0.7041(2) 0.16189(13) 0.0582(9) Uani 1 1 d . . . . .
H61A H 0.4846 0.6481 0.1823 0.070 Uiso 1 1 calc R U . . .
H61B H 0.5068 0.6943 0.1315 0.070 Uiso 1 1 calc R U . . .
C62 C 0.3612(3) 0.7258(2) 0.15318(13) 0.0568(9) Uani 1 1 d . . . . .
H62A H 0.3579 0.6727 0.1406 0.068 Uiso 1 1 calc R U . . .
H62B H 0.3167 0.7397 0.1833 0.068 Uiso 1 1 calc R U . . .
C63 C 0.2372(3) 0.8255(2) 0.10839(13) 0.0562(8) Uani 1 1 d . . . . .
H63A H 0.1895 0.8403 0.1375 0.067 Uiso 1 1 calc R U . . .
H63B H 0.2343 0.7733 0.0947 0.067 Uiso 1 1 calc R U . . .
C64 C 0.2142(3) 0.9062(2) 0.07316(12) 0.0536(8) Uani 1 1 d . . . . .
H64A H 0.2642 0.8929 0.0449 0.064 Uiso 1 1 calc R U . . .
H64B H 0.1515 0.9194 0.0630 0.064 Uiso 1 1 calc R U . . .
C65 C 0.1948(2) 1.0620(2) 0.06322(13) 0.0557(8) Uani 1 1 d . . . . .
H65A H 0.1354 1.0758 0.0496 0.067 Uiso 1 1 calc R U . . .
H65B H 0.2492 1.0491 0.0370 0.067 Uiso 1 1 calc R U . . .
C66 C 0.1856(2) 1.1426(2) 0.08920(14) 0.0576(9) Uani 1 1 d . . . . .
H66A H 0.1657 1.1981 0.0684 0.069 Uiso 1 1 calc R U . . .
H66B H 0.1362 1.1512 0.1176 0.069 Uiso 1 1 calc R U . . .
C67 C 0.2759(3) 1.2016(2) 0.12598(16) 0.0646(10) Uani 1 1 d . . . . .
H67A H 0.2301 1.2115 0.1558 0.077 Uiso 1 1 calc R U . . .
H67B H 0.2549 1.2571 0.1053 0.077 Uiso 1 1 calc R U . . .
C68 C 0.3769(3) 1.1810(2) 0.13649(15) 0.0622(9) Uani 1 1 d . . . . .
H68A H 0.4232 1.1685 0.1069 0.075 Uiso 1 1 calc R U . . .
H68B H 0.3781 1.2338 0.1504 0.075 Uiso 1 1 calc R U . . .
C69A C 0.5800(11) 0.8994(13) 0.0578(7) 0.076(4) Uani 0.463(10) 1 d D . P B 1
H69A H 0.5960 0.8733 0.0895 0.091 Uiso 0.463(10) 1 calc R U P B 1
H69B H 0.5865 0.9586 0.0528 0.091 Uiso 0.463(10) 1 calc R U P B 1
C70A C 0.6468(9) 0.8347(9) 0.0189(4) 0.0706(19) Uani 0.463(10) 1 d D . P B 1
H70A H 0.7119 0.8012 0.0274 0.085 Uiso 0.463(10) 1 calc R U P B 1
H70B H 0.6517 0.8678 -0.0120 0.085 Uiso 0.463(10) 1 calc R U P B 1
C71A C 0.594(3) 0.770(3) 0.0181(14) 0.075(3) Uani 0.463(10) 1 d D . P B 1
H71A H 0.6149 0.7372 -0.0114 0.090 Uiso 0.463(10) 1 calc R U P B 1
H71B H 0.6013 0.7272 0.0458 0.090 Uiso 0.463(10) 1 calc R U P B 1
C72A C 0.491(3) 0.842(2) 0.0203(14) 0.068(3) Uani 0.463(10) 1 d D . P B 1
H72A H 0.4800 0.8715 -0.0114 0.081 Uiso 0.463(10) 1 calc R U P B 1
H72B H 0.4439 0.8140 0.0313 0.081 Uiso 0.463(10) 1 calc R U P B 1
C73A C 0.2026(18) 1.0821(16) 0.2487(13) 0.089(5) Uani 0.5 1 d D . P C 1
H73A H 0.2289 1.1251 0.2304 0.107 Uiso 0.5 1 calc R U P C 1
H73B H 0.2169 1.0746 0.2814 0.107 Uiso 0.5 1 calc R U P C 1
C74A C 0.094(2) 1.115(2) 0.248(2) 0.130(9) Uani 0.5 1 d D . P C 1
H74A H 0.0566 1.1557 0.2741 0.156 Uiso 0.5 1 calc R U P C 1
H74B H 0.0760 1.1470 0.2177 0.156 Uiso 0.5 1 calc R U P C 1
C75A C 0.075(2) 1.027(3) 0.2550(13) 0.128(5) Uani 0.5 1 d D . P C 1
H75A H 0.0547 1.0140 0.2888 0.153 Uiso 0.5 1 calc R U P C 1
H75B H 0.0252 1.0301 0.2366 0.153 Uiso 0.5 1 calc R U P C 1
C76A C 0.1714(18) 0.954(2) 0.2370(15) 0.114(7) Uani 0.5 1 d D . P C 1
H76A H 0.1906 0.9045 0.2614 0.137 Uiso 0.5 1 calc R U P C 1
H76B H 0.1666 0.9290 0.2083 0.137 Uiso 0.5 1 calc R U P C 1
C69B C 0.5673(9) 0.9287(9) 0.0450(6) 0.076(4) Uani 0.537(10) 1 d D . P B 2
H69C H 0.5711 0.9615 0.0711 0.091 Uiso 0.537(10) 1 calc R U P B 2
H69D H 0.5728 0.9633 0.0147 0.091 Uiso 0.537(10) 1 calc R U P B 2
C70B C 0.6441(8) 0.8303(7) 0.0436(4) 0.0706(19) Uani 0.537(10) 1 d D . P B 2
H70C H 0.7075 0.8287 0.0275 0.085 Uiso 0.537(10) 1 calc R U P B 2
H70D H 0.6506 0.8018 0.0758 0.085 Uiso 0.537(10) 1 calc R U P B 2
C71B C 0.602(3) 0.783(2) 0.0149(11) 0.075(3) Uani 0.537(10) 1 d D . P B 2
H71C H 0.6240 0.7894 -0.0193 0.090 Uiso 0.537(10) 1 calc R U P B 2
H71D H 0.6218 0.7184 0.0246 0.090 Uiso 0.537(10) 1 calc R U P B 2
C72B C 0.493(3) 0.8327(19) 0.0264(12) 0.068(3) Uani 0.537(10) 1 d D . P B 2
H72C H 0.4635 0.8536 -0.0029 0.081 Uiso 0.537(10) 1 calc R U P B 2
H72D H 0.4635 0.7927 0.0455 0.081 Uiso 0.537(10) 1 calc R U P B 2
C73B C 0.225(2) 1.0652(17) 0.2563(13) 0.089(5) Uani 0.5 1 d D . P C 2
H73C H 0.2619 1.1025 0.2423 0.107 Uiso 0.5 1 calc R U P C 2
H73D H 0.2434 1.0401 0.2877 0.107 Uiso 0.5 1 calc R U P C 2
C74B C 0.118(2) 1.121(2) 0.261(2) 0.130(9) Uani 0.5 1 d D . P C 2
H74C H 0.1016 1.1635 0.2330 0.156 Uiso 0.5 1 calc R U P C 2
H74D H 0.0938 1.1544 0.2900 0.156 Uiso 0.5 1 calc R U P C 2
C75B C 0.083(2) 1.044(3) 0.2619(13) 0.128(5) Uani 0.5 1 d D . P C 2
H75C H 0.0807 1.0142 0.2939 0.153 Uiso 0.5 1 calc R U P C 2
H75D H 0.0174 1.0674 0.2528 0.153 Uiso 0.5 1 calc R U P C 2
C76B C 0.1544(17) 0.980(2) 0.2266(15) 0.114(7) Uani 0.5 1 d D . P C 2
H76C H 0.1632 0.9166 0.2366 0.137 Uiso 0.5 1 calc R U P C 2
H76D H 0.1339 0.9938 0.1950 0.137 Uiso 0.5 1 calc R U P C 2
K2 K 0.06843(5) 0.38350(4) 0.64765(2) 0.04317(14) Uani 1 1 d . . . . .
O9 O 0.1769(2) 0.22212(17) 0.59892(9) 0.0722(7) Uani 1 1 d . . . . .
O10 O 0.27364(17) 0.31349(17) 0.63743(9) 0.0647(6) Uani 1 1 d . . . . .
O11 O 0.15552(18) 0.46475(17) 0.69537(9) 0.0607(6) Uani 1 1 d . . . . .
O12 O -0.04250(19) 0.55583(18) 0.69021(9) 0.0701(7) Uani 1 1 d . . . . .
O13 O -0.13647(18) 0.4499(2) 0.66440(9) 0.0761(8) Uani 1 1 d . . . . .
O14 O -0.0274(2) 0.3157(2) 0.59694(9) 0.0754(8) Uani 1 1 d . . . . .
O15 O 0.08045(19) 0.4737(2) 0.56198(11) 0.0898(10) Uani 1 1 d D . . . .
O16 O 0.0941(3) 0.2603(2) 0.72554(10) 0.0896(10) Uani 1 1 d D . . . .
C77 C 0.2776(4) 0.2049(3) 0.58583(19) 0.0978(16) Uani 1 1 d . . . . .
H77A H 0.2866 0.2469 0.5593 0.117 Uiso 1 1 calc R U . . .
H77B H 0.3129 0.1423 0.5755 0.117 Uiso 1 1 calc R U . . .
C78 C 0.3161(3) 0.2181(3) 0.62805(19) 0.0872(14) Uani 1 1 d . . . . .
H78A H 0.2994 0.1823 0.6560 0.105 Uiso 1 1 calc R U . . .
H78B H 0.3870 0.1975 0.6213 0.105 Uiso 1 1 calc R U . . .
C79 C 0.3005(3) 0.3328(3) 0.67930(16) 0.0811(13) Uani 1 1 d . . . . .
H79A H 0.3714 0.3090 0.6768 0.097 Uiso 1 1 calc R U . . .
H79B H 0.2753 0.3033 0.7076 0.097 Uiso 1 1 calc R U . . .
C80 C 0.2590(3) 0.4339(3) 0.68368(16) 0.0783(12) Uani 1 1 d . . . . .
H80A H 0.2856 0.4495 0.7087 0.094 Uiso 1 1 calc R U . . .
H80B H 0.2762 0.4639 0.6535 0.094 Uiso 1 1 calc R U . . .
C81 C 0.1090(4) 0.5611(3) 0.69721(17) 0.0819(13) Uani 1 1 d . . . . .
H81A H 0.1112 0.5895 0.6649 0.098 Uiso 1 1 calc R U . . .
H81B H 0.1424 0.5841 0.7158 0.098 Uiso 1 1 calc R U . . .
C82 C 0.0071(4) 0.5845(3) 0.71981(17) 0.0868(14) Uani 1 1 d . . . . .
H82A H 0.0049 0.5537 0.7516 0.104 Uiso 1 1 calc R U . . .
H82B H -0.0250 0.6505 0.7235 0.104 Uiso 1 1 calc R U . . .
C83 C -0.1381(3) 0.5649(4) 0.71189(17) 0.0943(16) Uani 1 1 d . . . . .
H83A H -0.1750 0.6270 0.7226 0.113 Uiso 1 1 calc R U . . .
H83B H -0.1348 0.5221 0.7398 0.113 Uiso 1 1 calc R U . . .
C84 C -0.1874(3) 0.5451(4) 0.67649(18) 0.0937(16) Uani 1 1 d . . . . .
H84A H -0.2551 0.5565 0.6900 0.112 Uiso 1 1 calc R U . . .
H84B H -0.1869 0.5850 0.6477 0.112 Uiso 1 1 calc R U . . .
C85 C -0.1812(3) 0.4287(4) 0.63089(17) 0.0951(17) Uani 1 1 d . . . . .
H85A H -0.1812 0.4683 0.6019 0.114 Uiso 1 1 calc R U . . .
H85B H -0.2487 0.4390 0.6442 0.114 Uiso 1 1 calc R U . . .
C86 C -0.1267(4) 0.3306(4) 0.61891(17) 0.101(2) Uani 1 1 d . . . . .
H86A H -0.1258 0.2913 0.6480 0.121 Uiso 1 1 calc R U . . .
H86B H -0.1594 0.3144 0.5969 0.121 Uiso 1 1 calc R U . . .
C87 C 0.0276(5) 0.2275(3) 0.57870(19) 0.110(2) Uani 1 1 d . . . . .
H87A H -0.0023 0.2184 0.5530 0.132 Uiso 1 1 calc R U . . .
H87B H 0.0283 0.1804 0.6041 0.132 Uiso 1 1 calc R U . . .
C88 C 0.1291(5) 0.2192(3) 0.55996(16) 0.0955(17) Uani 1 1 d . . . . .
H88A H 0.1649 0.1616 0.5440 0.115 Uiso 1 1 calc R U . . .
H88B H 0.1282 0.2694 0.5365 0.115 Uiso 1 1 calc R U . . .
C89A C -0.0028(16) 0.5545(13) 0.5519(14) 0.077(4) Uani 0.390(10) 1 d D . P D 1
H89A H -0.0585 0.5637 0.5772 0.093 Uiso 0.390(10) 1 calc R U P D 1
H89B H -0.0219 0.5521 0.5211 0.093 Uiso 0.390(10) 1 calc R U P D 1
C90A C 0.0378(9) 0.6267(9) 0.5506(6) 0.0697(17) Uani 0.390(10) 1 d D . P D 1
H90A H 0.0263 0.6505 0.5823 0.084 Uiso 0.390(10) 1 calc R U P D 1
H90B H 0.0093 0.6774 0.5280 0.084 Uiso 0.390(10) 1 calc R U P D 1
C91A C 0.1444(15) 0.576(2) 0.5344(9) 0.069(3) Uani 0.390(10) 1 d D . P D 1
H91A H 0.1818 0.5864 0.5563 0.083 Uiso 0.390(10) 1 calc R U P D 1
H91B H 0.1625 0.6003 0.5025 0.083 Uiso 0.390(10) 1 calc R U P D 1
C92A C 0.169(2) 0.475(3) 0.5330(18) 0.070(3) Uani 0.390(10) 1 d D . P D 1
H92A H 0.1764 0.4562 0.5006 0.084 Uiso 0.390(10) 1 calc R U P D 1
H92B H 0.2266 0.4381 0.5477 0.084 Uiso 0.390(10) 1 calc R U P D 1
C93A C 0.1100(9) 0.1691(5) 0.7210(4) 0.074(2) Uani 0.697(18) 1 d D . P E 1
H93A H 0.1620 0.1280 0.7386 0.088 Uiso 0.697(18) 1 calc R U P E 1
H93B H 0.1270 0.1536 0.6874 0.088 Uiso 0.697(18) 1 calc R U P E 1
C94A C 0.0129(9) 0.1630(7) 0.7427(4) 0.089(3) Uani 0.697(18) 1 d D . P E 1
H94A H -0.0229 0.1615 0.7176 0.107 Uiso 0.697(18) 1 calc R U P E 1
H94B H 0.0227 0.1081 0.7638 0.107 Uiso 0.697(18) 1 calc R U P E 1
C95A C -0.0417(9) 0.2490(10) 0.7707(5) 0.120(4) Uani 0.697(18) 1 d D . P E 1
H95A H -0.0975 0.2909 0.7559 0.144 Uiso 0.697(18) 1 calc R U P E 1
H95B H -0.0643 0.2339 0.8038 0.144 Uiso 0.697(18) 1 calc R U P E 1
C96A C 0.034(2) 0.290(3) 0.7687(8) 0.125(5) Uani 0.697(18) 1 d D . P E 1
H96A H 0.0037 0.3570 0.7684 0.150 Uiso 0.697(18) 1 calc R U P E 1
H96B H 0.0701 0.2676 0.7958 0.150 Uiso 0.697(18) 1 calc R U P E 1
C89B C 0.0039(10) 0.5632(8) 0.5616(8) 0.077(4) Uani 0.610(10) 1 d D . P D 2
H89C H -0.0106 0.5899 0.5928 0.093 Uiso 0.610(10) 1 calc R U P D 2
H89D H -0.0553 0.5599 0.5543 0.093 Uiso 0.610(10) 1 calc R U P D 2
C90B C 0.0414(5) 0.6191(5) 0.5235(3) 0.0697(17) Uani 0.610(10) 1 d D . P D 2
H90C H 0.0155 0.6830 0.5320 0.084 Uiso 0.610(10) 1 calc R U P D 2
H90D H 0.0219 0.6166 0.4929 0.084 Uiso 0.610(10) 1 calc R U P D 2
C91B C 0.1497(9) 0.5793(14) 0.5198(5) 0.069(3) Uani 0.610(10) 1 d D . P D 2
H91C H 0.1722 0.6114 0.5393 0.083 Uiso 0.610(10) 1 calc R U P D 2
H91D H 0.1808 0.5809 0.4866 0.083 Uiso 0.610(10) 1 calc R U P D 2
C92B C 0.1686(14) 0.4830(16) 0.5391(11) 0.070(3) Uani 0.610(10) 1 d D . P D 2
H92C H 0.1982 0.4413 0.5129 0.084 Uiso 0.610(10) 1 calc R U P D 2
H92D H 0.2145 0.4661 0.5620 0.084 Uiso 0.610(10) 1 calc R U P D 2
C93B C 0.068(2) 0.1811(15) 0.7257(11) 0.074(2) Uani 0.303(18) 1 d D . P E 2
H93C H 0.1221 0.1252 0.7333 0.088 Uiso 0.303(18) 1 calc R U P E 2
H93D H 0.0545 0.1764 0.6940 0.088 Uiso 0.303(18) 1 calc R U P E 2
C94B C -0.022(2) 0.1910(19) 0.7627(10) 0.089(3) Uani 0.303(18) 1 d D . P E 2
H94C H -0.0775 0.1981 0.7473 0.107 Uiso 0.303(18) 1 calc R U P E 2
H94D H -0.0093 0.1380 0.7853 0.107 Uiso 0.303(18) 1 calc R U P E 2
C95B C -0.040(3) 0.276(2) 0.7872(14) 0.120(4) Uani 0.303(18) 1 d D . P E 2
H95C H -0.0545 0.2672 0.8220 0.144 Uiso 0.303(18) 1 calc R U P E 2
H95D H -0.0944 0.3280 0.7761 0.144 Uiso 0.303(18) 1 calc R U P E 2
C96B C 0.055(6) 0.290(8) 0.7729(19) 0.125(5) Uani 0.303(18) 1 d D . P E 2
H96C H 0.0438 0.3541 0.7742 0.150 Uiso 0.303(18) 1 calc R U P E 2
H96D H 0.1009 0.2538 0.7949 0.150 Uiso 0.303(18) 1 calc R U P E 2
O17 O 0.5623(3) 0.1976(3) 0.64587(12) 0.1052(11) Uani 1 1 d . . . . .
C97 C 0.6520(4) 0.1459(3) 0.6655(2) 0.0954(15) Uani 1 1 d . . . . .
H97A H 0.6621 0.0812 0.6713 0.114 Uiso 1 1 calc R U . . .
H97B H 0.6523 0.1707 0.6953 0.114 Uiso 1 1 calc R U . . .
C98 C 0.7283(4) 0.1593(4) 0.6257(3) 0.155(3) Uani 1 1 d . . . . .
H98A H 0.7780 0.1694 0.6393 0.187 Uiso 1 1 calc R U . . .
H98B H 0.7601 0.1050 0.6067 0.187 Uiso 1 1 calc R U . . .
C99 C 0.6790(4) 0.2372(6) 0.59653(19) 0.132(3) Uani 1 1 d . . . . .
H99A H 0.6795 0.2929 0.6076 0.158 Uiso 1 1 calc R U . . .
H99B H 0.7099 0.2300 0.5631 0.158 Uiso 1 1 calc R U . . .
C100 C 0.5819(5) 0.2411(7) 0.60147(19) 0.174(4) Uani 1 1 d . . . . .
H10A H 0.5360 0.3048 0.6003 0.208 Uiso 1 1 calc R U . . .
H10B H 0.5753 0.2100 0.5754 0.208 Uiso 1 1 calc R U . . .
O18 O 0.2659(4) 1.4074(3) 0.10883(17) 0.1533(19) Uani 1 1 d . . . . .
C101 C 0.2338(3) 1.4662(3) 0.07139(16) 0.0826(12) Uani 1 1 d . . . . .
H10C H 0.1736 1.4633 0.0652 0.099 Uiso 1 1 calc R U . . .
H10D H 0.2822 1.4472 0.0428 0.099 Uiso 1 1 calc R U . . .
C102 C 0.2155(3) 1.5617(3) 0.08031(17) 0.0843(13) Uani 1 1 d . . . . .
H10E H 0.1524 1.6042 0.0721 0.101 Uiso 1 1 calc R U . . .
H10F H 0.2667 1.5807 0.0625 0.101 Uiso 1 1 calc R U . . .
C103 C 0.2171(5) 1.5544(5) 0.1360(2) 0.133(2) Uani 1 1 d . . . . .
H10G H 0.2490 1.5917 0.1449 0.160 Uiso 1 1 calc R U . . .
H10H H 0.1516 1.5719 0.1541 0.160 Uiso 1 1 calc R U . . .
C104 C 0.2754(6) 1.4550(4) 0.1429(2) 0.128(2) Uani 1 1 d . . . . .
H10I H 0.3439 1.4450 0.1412 0.153 Uiso 1 1 calc R U . . .
H10J H 0.2535 1.4329 0.1746 0.153 Uiso 1 1 calc R U . . .

loop_
_atom_site_aniso_label
_atom_site_aniso_U_11
_atom_site_aniso_U_22
_atom_site_aniso_U_33
_atom_site_aniso_U_23
_atom_site_aniso_U_13
_atom_site_aniso_U_12
Sm1 0.03484(7) 0.03440(7) 0.01981(6) -0.00458(5) -0.00220(5) -0.01269(6)
Sm2 0.03613(7) 0.03090(7) 0.01929(6) -0.00446(5) -0.00343(5) -0.01183(5)
Fe1 0.02670(17) 0.03069(18) 0.02525(17) -0.00251(14) -0.00672(13) -0.00961(14)
Fe2 0.03241(18) 0.02903(17) 0.02458(17) -0.00930(14) -0.00339(14) -0.01118(15)
Si1 0.0299(3) 0.0342(4) 0.0262(3) -0.0084(3) -0.0053(3) -0.0039(3)
Si2 0.0333(4) 0.0475(4) 0.0451(4) -0.0028(4) -0.0087(3) -0.0175(3)
Si3 0.0610(5) 0.0368(4) 0.0409(4) 0.0000(3) -0.0015(4) -0.0249(4)
Si4 0.0542(5) 0.0284(4) 0.0392(4) -0.0071(3) -0.0193(4) -0.0004(3)
N1 0.0346(11) 0.0355(11) 0.0224(10) -0.0054(9) -0.0077(9) -0.0014(9)
N2 0.0395(12) 0.0495(13) 0.0323(11) 0.0036(10) -0.0127(10) -0.0249(11)
N3 0.0545(14) 0.0427(13) 0.0282(11) -0.0110(9) 0.0024(10) -0.0305(11)
N4 0.0465(13) 0.0314(11) 0.0279(11) -0.0100(9) -0.0104(10) 0.0006(10)
C1 0.0362(13) 0.0301(12) 0.0277(12) -0.0065(10) -0.0083(10) -0.0070(11)
C2 0.0358(14) 0.0312(13) 0.0411(15) -0.0030(11) -0.0086(11) -0.0145(11)
C3 0.0387(15) 0.0386(15) 0.0552(18) -0.0043(13) -0.0237(13) -0.0144(12)
C4 0.0565(18) 0.0381(15) 0.0343(14) -0.0056(12) -0.0232(13) -0.0101(13)
C5 0.0446(15) 0.0392(14) 0.0260(13) -0.0085(11) -0.0075(11) -0.0057(12)
C6 0.0386(14) 0.0372(14) 0.0306(13) -0.0006(11) -0.0084(11) -0.0207(12)
C7 0.0371(14) 0.0323(13) 0.0313(13) -0.0064(10) -0.0033(11) -0.0122(11)
C8 0.0368(14) 0.0312(13) 0.0455(16) -0.0017(12) -0.0133(12) -0.0078(11)
C9 0.0487(16) 0.0371(14) 0.0355(14) 0.0078(12) -0.0158(12) -0.0172(13)
C10 0.0431(15) 0.0481(16) 0.0307(13) 0.0064(12) -0.0092(11) -0.0249(13)
C11 0.0397(14) 0.0523(16) 0.0297(13) -0.0158(12) 0.0030(11) -0.0269(13)
C12 0.0604(19) 0.074(2) 0.0328(15) -0.0212(14) 0.0131(13) -0.0460(18)
C13 0.0395(16) 0.082(2) 0.0488(18) -0.0427(17) 0.0123(14) -0.0278(16)
C14 0.0344(15) 0.0460(17) 0.066(2) -0.0291(15) -0.0153(14) -0.0018(13)
C15 0.0358(14) 0.0408(15) 0.0389(15) -0.0130(12) -0.0105(12) -0.0096(12)
C16 0.0358(14) 0.0345(13) 0.0297(13) -0.0087(10) -0.0119(11) -0.0049(11)
C17 0.0533(17) 0.0389(15) 0.0254(13) -0.0059(11) -0.0143(12) -0.0048(13)
C18 0.0431(15) 0.0442(15) 0.0333(14) -0.0192(12) -0.0102(12) -0.0091(13)
C19 0.0381(14) 0.0373(14) 0.0459(16) -0.0164(12) -0.0059(12) -0.0163(12)
C20 0.0305(13) 0.0388(14) 0.0355(14) -0.0101(11) -0.0038(11) -0.0139(11)
C21 0.0390(14) 0.0314(13) 0.0224(12) -0.0039(10) -0.0015(10) -0.0040(11)
C22 0.0524(16) 0.0317(13) 0.0234(12) -0.0052(10) -0.0019(11) -0.0190(12)
C23 0.0347(13) 0.0387(13) 0.0228(11) -0.0050(10) -0.0056(10) -0.0184(11)
C24 0.0295(12) 0.0303(12) 0.0197(11) -0.0034(9) -0.0032(9) -0.0114(10)
C25 0.0320(12) 0.0344(13) 0.0242(12) -0.0068(10) -0.0053(10) -0.0141(11)
C26 0.0286(13) 0.0448(15) 0.0261(12) -0.0016(11) -0.0050(10) -0.0108(11)
C27 0.0359(13) 0.0341(13) 0.0232(12) 0.0000(10) 0.0002(10) -0.0120(11)
C28 0.0500(17) 0.0319(14) 0.0412(16) -0.0052(12) -0.0005(13) -0.0134(13)
C29 0.075(2) 0.0334(15) 0.0498(19) -0.0075(14) 0.0115(17) -0.0135(16)
C30 0.057(2) 0.0388(17) 0.059(2) 0.0044(15) 0.0136(17) 0.0033(15)
C31 0.0372(16) 0.060(2) 0.0514(19) 0.0144(16) 0.0002(14) -0.0042(15)
C32 0.0357(14) 0.0478(16) 0.0352(14) 0.0034(12) -0.0031(11) -0.0136(13)
C33 0.0403(15) 0.0451(16) 0.0354(15) -0.0115(12) 0.0011(12) -0.0061(13)
C34 0.0359(15) 0.0578(18) 0.0397(16) -0.0134(14) -0.0086(12) -0.0061(13)
C35 0.0470(17) 0.0376(15) 0.0445(16) -0.0049(12) -0.0093(13) -0.0120(13)
C36 0.100(3) 0.070(2) 0.082(3) -0.003(2) -0.041(2) -0.049(2)
C37 0.074(3) 0.0362(17) 0.080(3) -0.0097(17) 0.006(2) -0.0083(17)
C38 0.063(2) 0.056(2) 0.064(2) 0.0017(17) 0.0021(18) -0.0243(18)
C39 0.053(2) 0.116(4) 0.057(2) -0.014(2) 0.0033(18) -0.022(2)
C40 0.0422(17) 0.0552(19) 0.065(2) -0.0060(16) -0.0210(15) -0.0134(15)
C41 0.0494(19) 0.058(2) 0.098(3) 0.011(2) -0.0276(19) -0.0313(17)
C42 0.073(3) 0.097(3) 0.177(6) 0.009(3) -0.031(3) -0.061(3)
C43 0.107(4) 0.064(3) 0.139(4) 0.034(3) -0.060(3) -0.047(3)
C44 0.082(3) 0.061(2) 0.121(4) -0.033(2) -0.034(3) -0.015(2)
C45 0.075(2) 0.0407(18) 0.081(3) -0.0130(17) 0.000(2) -0.0219(17)
C46 0.190(6) 0.081(3) 0.059(3) 0.028(2) -0.016(3) -0.041(4)
C47 0.074(2) 0.073(2) 0.137(4) -0.030(2) -0.002(2) -0.052(2)
C48A 0.074(2) 0.073(2) 0.137(4) -0.030(2) -0.002(2) -0.052(2)
C49A 0.082(6) 0.098(12) 0.163(6) -0.069(5) -0.056(4) -0.026(8)
C50A 0.064(3) 0.083(3) 0.147(5) -0.040(3) 0.018(3) -0.035(3)
C48B 0.074(2) 0.073(2) 0.137(4) -0.030(2) -0.002(2) -0.052(2)
C49B 0.082(6) 0.098(12) 0.163(6) -0.069(5) -0.056(4) -0.026(8)
C50B 0.064(3) 0.083(3) 0.147(5) -0.040(3) 0.018(3) -0.035(3)
C51 0.080(3) 0.0370(16) 0.060(2) -0.0198(15) -0.0268(19) 0.0100(16)
C52 0.115(3) 0.0437(19) 0.061(2) 0.0066(17) -0.026(2) -0.020(2)
C53 0.056(2) 0.054(2) 0.073(2) -0.0154(18) -0.0276(19) 0.0026(17)
C54 0.066(3) 0.095(3) 0.143(5) -0.044(3) -0.055(3) 0.022(2)
C55 0.084(3) 0.080(3) 0.088(3) -0.023(2) -0.044(2) -0.018(2)
C56 0.072(3) 0.114(4) 0.102(4) -0.012(3) -0.004(3) -0.041(3)
K1 0.0400(3) 0.0350(3) 0.0452(3) -0.0057(2) -0.0125(3) -0.0141(3)
O1 0.0480(12) 0.0483(12) 0.0635(14) -0.0049(10) -0.0135(10) -0.0274(10)
O2 0.0507(12) 0.0560(13) 0.0414(11) 0.0004(10) -0.0150(9) -0.0209(10)
O3 0.0546(13) 0.0377(11) 0.0556(13) -0.0017(9) -0.0125(10) -0.0104(10)
O4 0.0601(13) 0.0458(11) 0.0492(12) 0.0000(9) -0.0120(10) -0.0286(10)
O5 0.0445(11) 0.0537(12) 0.0445(11) -0.0046(9) -0.0134(9) -0.0222(10)
O6 0.0429(11) 0.0399(11) 0.0663(14) -0.0003(10) -0.0165(10) -0.0155(9)
O7 0.0822(19) 0.113(2) 0.086(2) -0.0528(17) 0.0235(15) -0.0620(18)
O8 0.090(2) 0.123(3) 0.111(3) -0.054(2) 0.0318(19) -0.057(2)
C57 0.055(2) 0.067(2) 0.070(2) -0.0052(18) -0.0190(17) -0.0381(18)
C58 0.059(2) 0.075(2) 0.055(2) -0.0114(17) -0.0200(16) -0.0336(19)
C59 0.060(2) 0.069(2) 0.055(2) 0.0102(18) -0.0244(17) -0.0214(18)
C60 0.053(2) 0.053(2) 0.062(2) 0.0110(17) -0.0179(17) -0.0053(16)
C61 0.074(2) 0.0341(16) 0.057(2) -0.0027(14) -0.0078(17) -0.0118(16)
C62 0.080(2) 0.0374(16) 0.058(2) -0.0011(14) -0.0068(18) -0.0300(17)
C63 0.068(2) 0.062(2) 0.058(2) -0.0106(16) -0.0106(17) -0.0420(18)
C64 0.0540(19) 0.068(2) 0.0511(18) -0.0139(16) -0.0152(15) -0.0305(17)
C65 0.0477(18) 0.062(2) 0.063(2) 0.0081(17) -0.0264(16) -0.0220(16)
C66 0.0420(17) 0.0492(18) 0.080(2) 0.0030(17) -0.0236(17) -0.0109(15)
C67 0.061(2) 0.0374(17) 0.098(3) -0.0021(18) -0.022(2) -0.0180(16)
C68 0.065(2) 0.0461(18) 0.088(3) -0.0006(18) -0.020(2) -0.0322(17)
C69A 0.080(4) 0.087(9) 0.081(8) -0.012(6) -0.001(4) -0.057(6)
C70A 0.073(3) 0.090(4) 0.065(5) 0.015(6) -0.029(6) -0.045(3)
C71A 0.073(6) 0.080(8) 0.079(4) -0.015(4) -0.008(4) -0.035(4)
C72A 0.072(3) 0.085(5) 0.059(6) -0.027(5) 0.000(4) -0.042(4)
C73A 0.092(11) 0.108(8) 0.081(9) -0.026(8) -0.007(8) -0.049(8)
C74A 0.080(14) 0.125(7) 0.16(2) 0.003(8) 0.006(11) -0.028(8)
C75A 0.101(6) 0.238(17) 0.091(9) -0.045(9) -0.011(6) -0.106(7)
C76A 0.138(9) 0.171(15) 0.079(14) -0.039(11) 0.016(7) -0.113(11)
C69B 0.080(4) 0.087(9) 0.081(8) -0.012(6) -0.001(4) -0.057(6)
C70B 0.073(3) 0.090(4) 0.065(5) 0.015(6) -0.029(6) -0.045(3)
C71B 0.073(6) 0.080(8) 0.079(4) -0.015(4) -0.008(4) -0.035(4)
C72B 0.072(3) 0.085(5) 0.059(6) -0.027(5) 0.000(4) -0.042(4)
C73B 0.092(11) 0.108(8) 0.081(9) -0.026(8) -0.007(8) -0.049(8)
C74B 0.080(14) 0.125(7) 0.16(2) 0.003(8) 0.006(11) -0.028(8)
C75B 0.101(6) 0.238(17) 0.091(9) -0.045(9) -0.011(6) -0.106(7)
C76B 0.138(9) 0.171(15) 0.079(14) -0.039(11) 0.016(7) -0.113(11)
K2 0.0416(3) 0.0468(3) 0.0475(4) -0.0017(3) -0.0093(3) -0.0226(3)
O9 0.101(2) 0.0506(14) 0.0573(15) -0.0071(12) -0.0108(15) -0.0202(14)
O10 0.0513(14) 0.0642(15) 0.0698(17) 0.0059(13) -0.0119(12) -0.0140(12)
O11 0.0650(15) 0.0639(15) 0.0704(16) -0.0056(12) -0.0204(12) -0.0377(13)
O12 0.0642(16) 0.0726(17) 0.0569(15) -0.0090(13) -0.0025(12) -0.0100(13)
O13 0.0444(14) 0.123(2) 0.0634(16) 0.0259(16) -0.0174(12) -0.0388(16)
O14 0.113(2) 0.0866(19) 0.0659(16) 0.0146(14) -0.0367(16) -0.0743(18)
O15 0.0537(16) 0.085(2) 0.106(2) 0.0400(17) 0.0078(15) -0.0216(14)
O16 0.148(3) 0.0751(19) 0.0586(17) -0.0033(14) 0.0028(18) -0.064(2)
C77 0.117(4) 0.052(2) 0.088(3) -0.017(2) 0.017(3) -0.005(3)
C78 0.058(2) 0.063(3) 0.111(4) 0.005(2) 0.000(2) 0.000(2)
C79 0.043(2) 0.114(4) 0.083(3) 0.010(3) -0.022(2) -0.026(2)
C80 0.066(3) 0.113(4) 0.084(3) -0.006(3) -0.018(2) -0.060(3)
C81 0.117(4) 0.065(3) 0.084(3) -0.012(2) -0.034(3) -0.047(3)
C82 0.117(4) 0.061(2) 0.075(3) -0.027(2) -0.029(3) -0.015(2)
C83 0.073(3) 0.098(3) 0.067(3) 0.007(2) 0.007(2) 0.003(3)
C84 0.039(2) 0.116(4) 0.093(3) 0.032(3) 0.002(2) -0.009(2)
C85 0.067(3) 0.162(5) 0.082(3) 0.049(3) -0.034(2) -0.075(3)
C86 0.123(4) 0.169(5) 0.080(3) 0.047(3) -0.054(3) -0.126(4)
C87 0.211(7) 0.088(3) 0.090(3) 0.027(3) -0.085(4) -0.101(4)
C88 0.173(6) 0.051(2) 0.061(3) -0.0106(19) -0.034(3) -0.032(3)
C89A 0.043(3) 0.092(4) 0.080(9) 0.015(4) -0.001(3) -0.017(3)
C90A 0.064(3) 0.067(3) 0.065(5) 0.006(4) -0.011(4) -0.013(3)
C91A 0.059(3) 0.073(3) 0.068(9) 0.022(7) 0.004(4) -0.029(2)
C92A 0.049(2) 0.074(4) 0.076(7) 0.014(4) 0.005(3) -0.022(2)
C93A 0.096(8) 0.055(3) 0.064(4) 0.000(2) 0.001(5) -0.029(5)
C94A 0.106(8) 0.104(7) 0.075(7) 0.016(5) -0.017(6) -0.063(7)
C95A 0.107(5) 0.113(10) 0.110(11) -0.035(7) 0.015(6) -0.015(6)
C96A 0.222(16) 0.093(4) 0.070(5) -0.021(5) 0.001(8) -0.076(11)
C89B 0.043(3) 0.092(4) 0.080(9) 0.015(4) -0.001(3) -0.017(3)
C90B 0.064(3) 0.067(3) 0.065(5) 0.006(4) -0.011(4) -0.013(3)
C91B 0.059(3) 0.073(3) 0.068(9) 0.022(7) 0.004(4) -0.029(2)
C92B 0.049(2) 0.074(4) 0.076(7) 0.014(4) 0.005(3) -0.022(2)
C93B 0.096(8) 0.055(3) 0.064(4) 0.000(2) 0.001(5) -0.029(5)
C94B 0.106(8) 0.104(7) 0.075(7) 0.016(5) -0.017(6) -0.063(7)
C95B 0.107(5) 0.113(10) 0.110(11) -0.035(7) 0.015(6) -0.015(6)
C96B 0.222(16) 0.093(4) 0.070(5) -0.021(5) 0.001(8) -0.076(11)
O17 0.089(2) 0.160(3) 0.090(2) -0.010(2) 0.0063(19) -0.079(2)
C97 0.082(3) 0.063(3) 0.132(4) -0.010(3) -0.001(3) -0.023(2)
C98 0.079(4) 0.108(5) 0.230(9) 0.001(5) 0.058(5) -0.021(3)
C99 0.101(4) 0.256(9) 0.068(3) 0.030(4) -0.020(3) -0.107(5)
C100 0.115(5) 0.387(12) 0.060(3) 0.018(5) -0.011(3) -0.149(7)
O18 0.265(6) 0.108(3) 0.129(4) 0.027(3) -0.084(4) -0.101(4)
C101 0.075(3) 0.081(3) 0.075(3) 0.010(2) -0.001(2) -0.020(2)
C102 0.080(3) 0.080(3) 0.094(3) -0.005(2) -0.002(2) -0.035(2)
C103 0.140(6) 0.147(6) 0.141(6) -0.076(5) 0.010(4) -0.080(5)
C104 0.202(7) 0.120(5) 0.083(4) -0.004(3) -0.035(4) -0.080(5)

loop_
_atom_type_symbol
_atom_type_description
_atom_type_scat_dispersion_real
_atom_type_scat_dispersion_imag
_atom_type_scat_source
C C 0.0033 0.0016 'International Tables Vol C Tables 4.2.6.8 and 6.1.1.4'
H H 0.0000 0.0000 'International Tables Vol C Tables 4.2.6.8 and 6.1.1.4'
N N 0.0061 0.0033 'International Tables Vol C Tables 4.2.6.8 and 6.1.1.4'
O O 0.0106 0.0060 'International Tables Vol C Tables 4.2.6.8 and 6.1.1.4'
Si Si 0.0817 0.0704 'International Tables Vol C Tables 4.2.6.8 and 6.1.1.4'
K K 0.2009 0.2494 'International Tables Vol C Tables 4.2.6.8 and 6.1.1.4'
Fe Fe 0.3463 0.8444 'International Tables Vol C Tables 4.2.6.8 and 6.1.1.4'
Sm Sm -0.1638 3.4418 'International Tables Vol C Tables 4.2.6.8 and 6.1.1.4'

loop_
_geom_angle_atom_site_label_1
_geom_angle_atom_site_label_2
_geom_angle_atom_site_label_3
_geom_angle
_geom_angle_site_symmetry_1
_geom_angle_site_symmetry_3
_geom_angle_publ_flag
N1 Sm1 N2 98.13(8) . . ?
N1 Sm1 C23 117.73(8) . . ?
N2 Sm1 C23 138.28(8) . . ?
N1 Sm1 C26 122.53(8) . . ?
N2 Sm1 C26 109.25(8) . . ?
C23 Sm1 C26 70.02(8) . . ?
N1 Sm1 C21 98.71(7) . . ?
N2 Sm1 C21 139.10(8) . . ?
C23 Sm1 C21 58.99(8) . . ?
C26 Sm1 C21 32.25(8) . . ?
N1 Sm1 C24 151.18(7) . . ?
N2 Sm1 C24 108.39(8) . . ?
C23 Sm1 C24 33.45(7) . . ?
C26 Sm1 C24 59.03(8) . . ?
C21 Sm1 C24 68.38(7) . . ?
N1 Sm1 C25 154.72(7) . . ?
N2 Sm1 C25 97.15(7) . . ?
C23 Sm1 C25 58.92(7) . . ?
C26 Sm1 C25 32.53(8) . . ?
C21 Sm1 C25 57.12(8) . . ?
C24 Sm1 C25 32.74(7) . . ?
N1 Sm1 C22 97.59(7) . . ?
N2 Sm1 C22 163.46(7) . . ?
C23 Sm1 C22 32.67(8) . . ?
C26 Sm1 C22 57.24(8) . . ?
C21 Sm1 C22 31.95(8) . . ?
C24 Sm1 C22 57.50(7) . . ?
C25 Sm1 C22 66.32(7) . . ?
N1 Sm1 C6 91.60(7) . . ?
N2 Sm1 C6 28.01(7) . . ?
C23 Sm1 C6 124.25(8) . . ?
C26 Sm1 C6 133.42(8) . . ?
C21 Sm1 C6 165.62(8) . . ?
C24 Sm1 C6 106.47(7) . . ?
C25 Sm1 C6 111.01(7) . . ?
C22 Sm1 C6 156.02(8) . . ?
N1 Sm1 C1 27.61(7) . . ?
N2 Sm1 C1 90.42(7) . . ?
C23 Sm1 C1 111.19(7) . . ?
C26 Sm1 C1 148.80(8) . . ?
C21 Sm1 C1 119.79(7) . . ?
C24 Sm1 C1 138.18(7) . . ?
C25 Sm1 C1 170.09(7) . . ?
C22 Sm1 C1 105.94(7) . . ?
C6 Sm1 C1 73.33(7) . . ?
N1 Sm1 C7 101.93(7) . . ?
N2 Sm1 C7 52.64(7) . . ?
C23 Sm1 C7 96.98(8) . . ?
C26 Sm1 C7 134.96(8) . . ?
C21 Sm1 C7 153.95(7) . . ?
C24 Sm1 C7 86.00(7) . . ?
C25 Sm1 C7 103.34(7) . . ?
C22 Sm1 C7 128.22(8) . . ?
C6 Sm1 C7 27.81(7) . . ?
C1 Sm1 C7 76.23(7) . . ?
N1 Sm1 Fe1 64.79(5) . . ?
N2 Sm1 Fe1 65.02(5) . . ?
C23 Sm1 Fe1 110.19(6) . . ?
C26 Sm1 Fe1 172.06(6) . . ?
C21 Sm1 Fe1 154.82(6) . . ?
C24 Sm1 Fe1 116.52(5) . . ?
C25 Sm1 Fe1 140.40(5) . . ?
C22 Sm1 Fe1 127.26(6) . . ?
C6 Sm1 Fe1 39.56(5) . . ?
C1 Sm1 Fe1 39.02(5) . . ?
C7 Sm1 Fe1 37.35(5) . . ?
N4 Sm2 N3 97.34(8) . . ?
N4 Sm2 C25 110.15(8) . . ?
N3 Sm2 C25 145.75(8) . . ?
N4 Sm2 C22 132.59(8) . . ?
N3 Sm2 C22 106.78(8) . . ?
C25 Sm2 C22 69.21(8) . . ?
N4 Sm2 C24 142.11(8) . . ?
N3 Sm2 C24 113.95(8) . . ?
C25 Sm2 C24 33.51(7) . . ?
C22 Sm2 C24 59.19(8) . . ?
N4 Sm2 C21 104.39(8) . . ?
N3 Sm2 C21 134.66(8) . . ?
C25 Sm2 C21 58.13(8) . . ?
C22 Sm2 C21 32.58(8) . . ?
C24 Sm2 C21 68.78(8) . . ?
N4 Sm2 C26 95.60(8) . . ?
N3 Sm2 C26 164.16(7) . . ?
C25 Sm2 C26 32.51(8) . . ?
C22 Sm2 C26 57.47(8) . . ?
C24 Sm2 C26 58.33(8) . . ?
C21 Sm2 C26 31.69(8) . . ?
N4 Sm2 C23 160.73(8) . . ?
N3 Sm2 C23 99.78(8) . . ?
C25 Sm2 C23 57.88(7) . . ?
C22 Sm2 C23 32.26(8) . . ?
C24 Sm2 C23 32.55(7) . . ?
C21 Sm2 C23 56.88(8) . . ?
C26 Sm2 C23 66.18(8) . . ?
N4 Sm2 C11 90.43(8) . . ?
N3 Sm2 C11 27.79(7) . . ?
C25 Sm2 C11 128.94(8) . . ?
C22 Sm2 C11 128.22(8) . . ?
C24 Sm2 C11 107.14(8) . . ?
C21 Sm2 C11 160.30(8) . . ?
C26 Sm2 C11 161.20(8) . . ?
C23 Sm2 C11 108.84(8) . . ?
N4 Sm2 C16 27.72(7) . . ?
N3 Sm2 C16 90.33(7) . . ?
C25 Sm2 C16 104.43(7) . . ?
C22 Sm2 C16 157.78(8) . . ?
C24 Sm2 C16 126.85(7) . . ?
C21 Sm2 C16 125.62(8) . . ?
C26 Sm2 C16 105.32(8) . . ?
C23 Sm2 C16 159.40(7) . . ?
C11 Sm2 C16 72.83(7) . . ?
N4 Sm2 Fe2 64.37(5) . . ?
N3 Sm2 Fe2 64.82(5) . . ?
C25 Sm2 Fe2 108.75(5) . . ?
C22 Sm2 Fe2 162.99(6) . . ?
C24 Sm2 Fe2 109.28(5) . . ?
C21 Sm2 Fe2 160.23(6) . . ?
C26 Sm2 Fe2 129.71(6) . . ?
C23 Sm2 Fe2 131.75(5) . . ?
C11 Sm2 Fe2 39.31(5) . . ?
C16 Sm2 Fe2 38.80(5) . . ?
C3 Fe1 C8 109.01(11) . . ?
C3 Fe1 C9 120.24(11) . . ?
C8 Fe1 C9 40.77(11) . . ?
C3 Fe1 C4 40.66(12) . . ?
C8 Fe1 C4 124.00(11) . . ?
C9 Fe1 C4 104.80(11) . . ?
C3 Fe1 C10 154.81(11) . . ?
C8 Fe1 C10 68.30(12) . . ?
C9 Fe1 C10 41.08(11) . . ?
C4 Fe1 C10 118.53(12) . . ?
C3 Fe1 C5 68.45(12) . . ?
C8 Fe1 C5 159.96(11) . . ?
C9 Fe1 C5 121.95(11) . . ?
C4 Fe1 C5 41.07(11) . . ?
C10 Fe1 C5 105.10(12) . . ?
C3 Fe1 C2 40.74(11) . . ?
C8 Fe1 C2 124.46(11) . . ?
C9 Fe1 C2 157.67(11) . . ?
C4 Fe1 C2 68.15(11) . . ?
C10 Fe1 C2 161.09(11) . . ?
C5 Fe1 C2 67.49(11) . . ?
C3 Fe1 C7 128.06(11) . . ?
C8 Fe1 C7 40.61(10) . . ?
C9 Fe1 C7 68.17(11) . . ?
C4 Fe1 C7 162.77(11) . . ?
C10 Fe1 C7 67.23(11) . . ?
C5 Fe1 C7 156.03(11) . . ?
C2 Fe1 C7 112.05(11) . . ?
C3 Fe1 C1 68.09(10) . . ?
C8 Fe1 C1 159.16(11) . . ?
C9 Fe1 C1 159.12(11) . . ?
C4 Fe1 C1 68.20(10) . . ?
C10 Fe1 C1 123.48(11) . . ?
C5 Fe1 C1 40.04(10) . . ?
C2 Fe1 C1 39.88(10) . . ?
C7 Fe1 C1 123.82(10) . . ?
C3 Fe1 C6 164.61(11) . . ?
C8 Fe1 C6 67.86(10) . . ?
C9 Fe1 C6 68.00(10) . . ?
C4 Fe1 C6 153.85(12) . . ?
C10 Fe1 C6 39.62(10) . . ?
C5 Fe1 C6 119.88(11) . . ?
C2 Fe1 C6 127.55(10) . . ?
C7 Fe1 C6 39.88(10) . . ?
C1 Fe1 C6 109.12(10) . . ?
C3 Fe1 Sm1 108.77(8) . . ?
C8 Fe1 Sm1 103.77(8) . . ?
C9 Fe1 Sm1 125.80(8) . . ?
C4 Fe1 Sm1 128.00(8) . . ?
C10 Fe1 Sm1 95.93(7) . . ?
C5 Fe1 Sm1 95.63(7) . . ?
C2 Fe1 Sm1 68.46(7) . . ?
C7 Fe1 Sm1 63.92(7) . . ?
C1 Fe1 Sm1 60.25(6) . . ?
C6 Fe1 Sm1 59.28(7) . . ?
C13 Fe2 C14 40.71(14) . . ?
C13 Fe2 C18 104.25(12) . . ?
C14 Fe2 C18 122.11(11) . . ?
C13 Fe2 C19 120.73(11) . . ?
C14 Fe2 C19 108.29(12) . . ?
C18 Fe2 C19 40.69(11) . . ?
C13 Fe2 C17 120.52(14) . . ?
C14 Fe2 C17 157.73(12) . . ?
C18 Fe2 C17 41.01(11) . . ?
C19 Fe2 C17 68.48(12) . . ?
C13 Fe2 C12 41.13(13) . . ?
C14 Fe2 C12 68.64(15) . . ?
C18 Fe2 C12 119.07(12) . . ?
C19 Fe2 C12 155.76(11) . . ?
C17 Fe2 C12 104.82(14) . . ?
C13 Fe2 C20 158.92(12) . . ?
C14 Fe2 C20 125.47(13) . . ?
C18 Fe2 C20 68.16(11) . . ?
C19 Fe2 C20 40.86(10) . . ?
C17 Fe2 C20 67.44(12) . . ?
C12 Fe2 C20 159.84(12) . . ?
C13 Fe2 C15 68.11(12) . . ?
C14 Fe2 C15 40.91(11) . . ?
C18 Fe2 C15 160.97(11) . . ?
C19 Fe2 C15 126.99(12) . . ?
C17 Fe2 C15 157.94(11) . . ?
C12 Fe2 C15 67.40(13) . . ?
C20 Fe2 C15 112.41(11) . . ?
C13 Fe2 C16 157.50(13) . . ?
C14 Fe2 C16 161.01(12) . . ?
C18 Fe2 C16 68.38(10) . . ?
C19 Fe2 C16 68.35(10) . . ?
C17 Fe2 C16 40.19(10) . . ?
C12 Fe2 C16 122.38(13) . . ?
C20 Fe2 C16 39.89(10) . . ?
C15 Fe2 C16 125.16(10) . . ?
C13 Fe2 C11 68.14(11) . . ?
C14 Fe2 C11 68.23(11) . . ?
C18 Fe2 C11 155.41(12) . . ?
C19 Fe2 C11 163.18(11) . . ?
C17 Fe2 C11 121.21(12) . . ?
C12 Fe2 C11 39.96(10) . . ?
C20 Fe2 C11 126.75(10) . . ?
C15 Fe2 C11 39.77(11) . . ?
C16 Fe2 C11 109.25(10) . . ?
C13 Fe2 Sm2 126.63(8) . . ?
C14 Fe2 Sm2 105.41(9) . . ?
C18 Fe2 Sm2 127.84(8) . . ?
C19 Fe2 Sm2 107.56(8) . . ?
C17 Fe2 Sm2 96.36(7) . . ?
C12 Fe2 Sm2 96.20(8) . . ?
C20 Fe2 Sm2 67.30(7) . . ?
C15 Fe2 Sm2 65.23(7) . . ?
C16 Fe2 Sm2 60.19(6) . . ?
C11 Fe2 Sm2 59.66(7) . . ?
N1 Si1 C34 108.35(12) . . ?
N1 Si1 C33 113.65(12) . . ?
C34 Si1 C33 107.56(14) . . ?
N1 Si1 C35 111.58(13) . . ?
C34 Si1 C35 108.12(14) . . ?
C33 Si1 C35 107.37(13) . . ?
N2 Si2 C40 107.24(13) . . ?
N2 Si2 C39 115.85(16) . . ?
C40 Si2 C39 106.32(18) . . ?
N2 Si2 C41 110.85(14) . . ?
C40 Si2 C41 107.53(15) . . ?
C39 Si2 C41 108.6(2) . . ?
N3 Si3 C46 115.6(2) . . ?
N3 Si3 C45 107.18(14) . . ?
C46 Si3 C45 106.6(2) . . ?
N3 Si3 C47 111.31(16) . . ?
C46 Si3 C47 107.0(3) . . ?
C45 Si3 C47 108.84(19) . . ?
N4 Si4 C52 115.58(16) . . ?
N4 Si4 C51 106.31(13) . . ?
C52 Si4 C51 107.01(18) . . ?
N4 Si4 C53 112.15(14) . . ?
C52 Si4 C53 106.13(19) . . ?
C51 Si4 C53 109.47(17) . . ?
C1 N1 Si1 125.82(17) . . ?
C1 N1 Sm1 99.65(14) . . ?
Si1 N1 Sm1 133.77(11) . . ?
C6 N2 Si2 126.46(18) . . ?
C6 N2 Sm1 96.89(15) . . ?
Si2 N2 Sm1 131.57(12) . . ?
C11 N3 Si3 126.44(18) . . ?
C11 N3 Sm2 98.36(15) . . ?
Si3 N3 Sm2 129.80(13) . . ?
C16 N4 Si4 124.65(18) . . ?
C16 N4 Sm2 99.35(15) . . ?
Si4 N4 Sm2 135.37(11) . . ?
N1 C1 C2 125.0(2) . . ?
N1 C1 C5 129.5(2) . . ?
C2 C1 C5 105.4(2) . . ?
N1 C1 Fe1 127.53(17) . . ?
C2 C1 Fe1 67.07(14) . . ?
C5 C1 Fe1 66.62(14) . . ?
N1 C1 Sm1 52.75(12) . . ?
C2 C1 Sm1 87.68(15) . . ?
C5 C1 Sm1 135.34(18) . . ?
Fe1 C1 Sm1 80.73(7) . . ?
C3 C2 C1 109.6(2) . . ?
C3 C2 Fe1 68.44(15) . . ?
C1 C2 Fe1 73.05(15) . . ?
C3 C2 H2 125.2 . . ?
C1 C2 H2 125.2 . . ?
Fe1 C2 H2 124.9 . . ?
C4 C3 C2 108.0(2) . . ?
C4 C3 Fe1 69.78(16) . . ?
C2 C3 Fe1 70.81(14) . . ?
C4 C3 H3 126.0 . . ?
C2 C3 H3 126.0 . . ?
Fe1 C3 H3 125.0 . . ?
C3 C4 C5 107.6(2) . . ?
C3 C4 Fe1 69.56(15) . . ?
C5 C4 Fe1 70.15(15) . . ?
C3 C4 H4 126.2 . . ?
C5 C4 H4 126.2 . . ?
Fe1 C4 H4 125.7 . . ?
C4 C5 C1 109.3(3) . . ?
C4 C5 Fe1 68.78(15) . . ?
C1 C5 Fe1 73.34(15) . . ?
C4 C5 H5 125.3 . . ?
C1 C5 H5 125.3 . . ?
Fe1 C5 H5 124.1 . . ?
N2 C6 C10 130.4(2) . . ?
N2 C6 C7 124.5(2) . . ?
C10 C6 C7 105.0(2) . . ?
N2 C6 Fe1 127.74(18) . . ?
C10 C6 Fe1 65.91(14) . . ?
C7 C6 Fe1 66.83(13) . . ?
N2 C6 Sm1 55.10(12) . . ?
C10 C6 Sm1 139.01(18) . . ?
C7 C6 Sm1 82.01(14) . . ?
Fe1 C6 Sm1 81.16(7) . . ?
C8 C7 C6 109.3(2) . . ?
C8 C7 Fe1 68.02(15) . . ?
C6 C7 Fe1 73.29(14) . . ?
C8 C7 Sm1 144.73(17) . . ?
C6 C7 Sm1 70.18(14) . . ?
Fe1 C7 Sm1 78.73(8) . . ?
C8 C7 H7 125.4 . . ?
C6 C7 H7 125.4 . . ?
Fe1 C7 H7 124.9 . . ?
Sm1 C7 H7 65.6 . . ?
C9 C8 C7 108.3(2) . . ?
C9 C8 Fe1 69.62(16) . . ?
C7 C8 Fe1 71.37(15) . . ?
C9 C8 H8 125.9 . . ?
C7 C8 H8 125.9 . . ?
Fe1 C8 H8 124.7 . . ?
C8 C9 C10 107.1(2) . . ?
C8 C9 Fe1 69.61(15) . . ?
C10 C9 Fe1 70.11(15) . . ?
C8 C9 H9 126.4 . . ?
C10 C9 H9 126.4 . . ?
Fe1 C9 H9 125.4 . . ?
C6 C10 C9 110.2(2) . . ?
C6 C10 Fe1 74.48(14) . . ?
C9 C10 Fe1 68.81(15) . . ?
C6 C10 H10 124.9 . . ?
C9 C10 H10 124.9 . . ?
Fe1 C10 H10 123.3 . . ?
N3 C11 C12 130.9(3) . . ?
N3 C11 C15 124.0(2) . . ?
C12 C11 C15 105.0(2) . . ?
N3 C11 Fe2 127.4(2) . . ?
C12 C11 Fe2 65.81(14) . . ?
C15 C11 Fe2 67.00(14) . . ?
N3 C11 Sm2 53.85(13) . . ?
C12 C11 Sm2 137.8(2) . . ?
C15 C11 Sm2 83.60(15) . . ?
Fe2 C11 Sm2 81.03(8) . . ?
C13 C12 C11 109.5(3) . . ?
C13 C12 Fe2 68.36(16) . . ?
C11 C12 Fe2 74.23(15) . . ?
C13 C12 H12 125.3 . . ?
C11 C12 H12 125.3 . . ?
Fe2 C12 H12 123.7 . . ?
C14 C13 C12 108.2(3) . . ?
C14 C13 Fe2 70.04(17) . . ?
C12 C13 Fe2 70.51(17) . . ?
C14 C13 H13 125.9 . . ?
C12 C13 H13 125.9 . . ?
Fe2 C13 H13 125.2 . . ?
C13 C14 C15 107.5(3) . . ?
C13 C14 Fe2 69.25(18) . . ?
C15 C14 Fe2 71.31(16) . . ?
C13 C14 H14 126.2 . . ?
C15 C14 H14 126.2 . . ?
Fe2 C14 H14 124.8 . . ?
C14 C15 C11 109.6(3) . . ?
C14 C15 Fe2 67.77(15) . . ?
C11 C15 Fe2 73.24(15) . . ?
C14 C15 H15 125.2 . . ?
C11 C15 H15 125.2 . . ?
Fe2 C15 H15 125.3 . . ?
N4 C16 C20 124.8(2) . . ?
N4 C16 C17 129.8(2) . . ?
C20 C16 C17 105.2(2) . . ?
N4 C16 Fe2 126.96(18) . . ?
C20 C16 Fe2 67.58(14) . . ?
C17 C16 Fe2 66.52(15) . . ?
N4 C16 Sm2 52.93(12) . . ?
C20 C16 Sm2 86.15(14) . . ?
C17 C16 Sm2 137.00(19) . . ?
Fe2 C16 Sm2 81.01(8) . . ?
C18 C17 C16 109.7(2) . . ?
C18 C17 Fe2 69.01(15) . . ?
C16 C17 Fe2 73.30(15) . . ?
C18 C17 H17 125.2 . . ?
C16 C17 H17 125.2 . . ?
Fe2 C17 H17 124.1 . . ?
C19 C18 C17 107.7(2) . . ?
C19 C18 Fe2 69.76(15) . . ?
C17 C18 Fe2 69.98(15) . . ?
C19 C18 H18 126.1 . . ?
C17 C18 H18 126.1 . . ?
Fe2 C18 H18 125.7 . . ?
C18 C19 C20 107.7(2) . . ?
C18 C19 Fe2 69.55(15) . . ?
C20 C19 Fe2 70.87(14) . . ?
C18 C19 H19 126.2 . . ?
C20 C19 H19 126.2 . . ?
Fe2 C19 H19 125.0 . . ?
C19 C20 C16 109.6(2) . . ?
C19 C20 Fe2 68.27(15) . . ?
C16 C20 Fe2 72.53(15) . . ?
C19 C20 H20 125.2 . . ?
C16 C20 H20 125.2 . . ?
Fe2 C20 H20 125.6 . . ?
C26 C21 C22 120.0(2) . . ?
C26 C21 Sm1 71.80(14) . . ?
C22 C21 Sm1 75.88(14) . . ?
C26 C21 Sm2 75.29(14) . . ?
C22 C21 Sm2 71.36(14) . . ?
Sm1 C21 Sm2 111.25(9) . . ?
C26 C21 H21 120.0 . . ?
C22 C21 H21 120.0 . . ?
Sm1 C21 H21 123.8 . . ?
Sm2 C21 H21 125.0 . . ?
C21 C22 C23 120.3(2) . . ?
C21 C22 Sm2 76.05(14) . . ?
C23 C22 Sm2 79.02(13) . . ?
C21 C22 Sm1 72.17(14) . . ?
C23 C22 Sm1 68.39(13) . . ?
Sm2 C22 Sm1 111.65(9) . . ?
C21 C22 H22 119.8 . . ?
C23 C22 H22 119.8 . . ?
Sm2 C22 H22 115.7 . . ?
Sm1 C22 H22 132.7 . . ?
C22 C23 C24 119.2(2) . . ?
C22 C23 Sm1 78.94(14) . . ?
C24 C23 Sm1 77.11(13) . . ?
C22 C23 Sm2 68.72(13) . . ?
C24 C23 Sm2 70.10(12) . . ?
Sm1 C23 Sm2 111.74(9) . . ?
C22 C23 H23 120.4 . . ?
C24 C23 H23 120.4 . . ?
Sm1 C23 H23 114.2 . . ?
Sm2 C23 H23 134.1 . . ?
C27 C24 C25 121.2(2) . . ?
C27 C24 C23 121.1(2) . . ?
C25 C24 C23 117.6(2) . . ?
C27 C24 Sm2 121.58(16) . . ?
C25 C24 Sm2 71.49(13) . . ?
C23 C24 Sm2 77.35(13) . . ?
C27 C24 Sm1 126.83(16) . . ?
C25 C24 Sm1 74.00(13) . . ?
C23 C24 Sm1 69.44(13) . . ?
Sm2 C24 Sm1 111.59(9) . . ?
C26 C25 C24 120.7(2) . . ?
C26 C25 Sm2 77.51(14) . . ?
C24 C25 Sm2 74.99(13) . . ?
C26 C25 Sm1 70.84(13) . . ?
C24 C25 Sm1 73.25(12) . . ?
Sm2 C25 Sm1 112.79(9) . . ?
C26 C25 H25 119.7 . . ?
C24 C25 H25 119.7 . . ?
Sm2 C25 H25 118.7 . . ?
Sm1 C25 H25 128.5 . . ?
C21 C26 C25 120.2(2) . . ?
C21 C26 Sm1 75.94(14) . . ?
C25 C26 Sm1 76.63(14) . . ?
C21 C26 Sm2 73.02(14) . . ?
C25 C26 Sm2 69.98(13) . . ?
Sm1 C26 Sm2 112.03(9) . . ?
C21 C26 H26 119.9 . . ?
C25 C26 H26 119.9 . . ?
Sm1 C26 H26 118.4 . . ?
Sm2 C26 H26 129.5 . . ?
C32 C27 C28 115.0(2) . . ?
C32 C27 C24 123.2(2) . . ?
C28 C27 C24 121.8(2) . . ?
C29 C28 C27 121.6(3) . . ?
C29 C28 H28 119.2 . . ?
C27 C28 H28 119.2 . . ?
C30 C29 C28 121.8(3) . . ?
C30 C29 H29 119.1 . . ?
C28 C29 H29 119.1 . . ?
C31 C30 C29 117.9(3) . . ?
C31 C30 H30 121.0 . . ?
C29 C30 H30 121.0 . . ?
C30 C31 C32 121.6(3) . . ?
C30 C31 H31 119.2 . . ?
C32 C31 H31 119.2 . . ?
C31 C32 C27 122.1(3) . . ?
C31 C32 H32 119.0 . . ?
C27 C32 H32 119.0 . . ?
Si1 C33 H33A 109.5 . . ?
Si1 C33 H33B 109.5 . . ?
H33A C33 H33B 109.5 . . ?
Si1 C33 H33C 109.5 . . ?
H33A C33 H33C 109.5 . . ?
H33B C33 H33C 109.5 . . ?
Si1 C34 H34A 109.5 . . ?
Si1 C34 H34B 109.5 . . ?
H34A C34 H34B 109.5 . . ?
Si1 C34 H34C 109.5 . . ?
H34A C34 H34C 109.5 . . ?
H34B C34 H34C 109.5 . . ?
C38 C35 C36 108.0(3) . . ?
C38 C35 C37 108.9(3) . . ?
C36 C35 C37 109.6(3) . . ?
C38 C35 Si1 109.0(2) . . ?
C36 C35 Si1 109.0(2) . . ?
C37 C35 Si1 112.3(2) . . ?
C35 C36 H36A 109.5 . . ?
C35 C36 H36B 109.5 . . ?
H36A C36 H36B 109.5 . . ?
C35 C36 H36C 109.5 . . ?
H36A C36 H36C 109.5 . . ?
H36B C36 H36C 109.5 . . ?
C35 C37 H37A 109.5 . . ?
C35 C37 H37B 109.5 . . ?
H37A C37 H37B 109.5 . . ?
C35 C37 H37C 109.5 . . ?
H37A C37 H37C 109.5 . . ?
H37B C37 H37C 109.5 . . ?
C35 C38 H38A 109.5 . . ?
C35 C38 H38B 109.5 . . ?
H38A C38 H38B 109.5 . . ?
C35 C38 H38C 109.5 . . ?
H38A C38 H38C 109.5 . . ?
H38B C38 H38C 109.5 . . ?
Si2 C39 H39A 109.5 . . ?
Si2 C39 H39B 109.5 . . ?
H39A C39 H39B 109.5 . . ?
Si2 C39 H39C 109.5 . . ?
H39A C39 H39C 109.5 . . ?
H39B C39 H39C 109.5 . . ?
Si2 C40 H40A 109.5 . . ?
Si2 C40 H40B 109.5 . . ?
H40A C40 H40B 109.5 . . ?
Si2 C40 H40C 109.5 . . ?
H40A C40 H40C 109.5 . . ?
H40B C40 H40C 109.5 . . ?
C43 C41 C42 109.6(4) . . ?
C43 C41 C44 108.0(4) . . ?
C42 C41 C44 109.7(4) . . ?
C43 C41 Si2 109.9(3) . . ?
C42 C41 Si2 111.0(3) . . ?
C44 C41 Si2 108.5(3) . . ?
C41 C42 H42A 109.5 . . ?
C41 C42 H42B 109.5 . . ?
H42A C42 H42B 109.5 . . ?
C41 C42 H42C 109.5 . . ?
H42A C42 H42C 109.5 . . ?
H42B C42 H42C 109.5 . . ?
C41 C43 H43A 109.5 . . ?
C41 C43 H43B 109.5 . . ?
H43A C43 H43B 109.5 . . ?
C41 C43 H43C 109.5 . . ?
H43A C43 H43C 109.5 . . ?
H43B C43 H43C 109.5 . . ?
C41 C44 H44A 109.5 . . ?
C41 C44 H44B 109.5 . . ?
H44A C44 H44B 109.5 . . ?
C41 C44 H44C 109.5 . . ?
H44A C44 H44C 109.5 . . ?
H44B C44 H44C 109.5 . . ?
Si3 C45 H45A 109.5 . . ?
Si3 C45 H45B 109.5 . . ?
H45A C45 H45B 109.5 . . ?
Si3 C45 H45C 109.5 . . ?
H45A C45 H45C 109.5 . . ?
H45B C45 H45C 109.5 . . ?
Si3 C46 H46A 109.5 . . ?
Si3 C46 H46B 109.5 . . ?
H46A C46 H46B 109.5 . . ?
Si3 C46 H46C 109.5 . . ?
H46A C46 H46C 109.5 . . ?
H46B C46 H46C 109.5 . . ?
C49A C47 C48A 114.6(8) . . ?
C49A C47 C50A 111.1(18) . . ?
C48A C47 C50A 106.0(14) . . ?
C49B C47 C48B 103.5(8) . . ?
C49B C47 C50B 106.8(15) . . ?
C48B C47 C50B 110.3(19) . . ?
C49B C47 Si3 104.4(15) . . ?
C49A C47 Si3 113.3(16) . . ?
C48A C47 Si3 101.7(4) . . ?
C50A C47 Si3 110(3) . . ?
C48B C47 Si3 121.4(5) . . ?
C50B C47 Si3 109(3) . . ?
C47 C48A H48A 109.5 . . ?
C47 C48A H48B 109.5 . . ?
H48A C48A H48B 109.5 . . ?
C47 C48A H48C 109.5 . . ?
H48A C48A H48C 109.5 . . ?
H48B C48A H48C 109.5 . . ?
C47 C49A H49A 109.5 . . ?
C47 C49A H49B 109.5 . . ?
H49A C49A H49B 109.5 . . ?
C47 C49A H49C 109.5 . . ?
H49A C49A H49C 109.5 . . ?
H49B C49A H49C 109.5 . . ?
C47 C50A H50A 109.5 . . ?
C47 C50A H50B 109.5 . . ?
H50A C50A H50B 109.5 . . ?
C47 C50A H50C 109.5 . . ?
H50A C50A H50C 109.5 . . ?
H50B C50A H50C 109.5 . . ?
C47 C48B H48D 109.5 . . ?
C47 C48B H48E 109.5 . . ?
H48D C48B H48E 109.5 . . ?
C47 C48B H48F 109.5 . . ?
H48D C48B H48F 109.5 . . ?
H48E C48B H48F 109.5 . . ?
C47 C49B H49D 109.5 . . ?
C47 C49B H49E 109.5 . . ?
H49D C49B H49E 109.5 . . ?
C47 C49B H49F 109.5 . . ?
H49D C49B H49F 109.5 . . ?
H49E C49B H49F 109.5 . . ?
C47 C50B H50D 109.5 . . ?
C47 C50B H50E 109.5 . . ?
H50D C50B H50E 109.5 . . ?
C47 C50B H50F 109.5 . . ?
H50D C50B H50F 109.5 . . ?
H50E C50B H50F 109.5 . . ?
Si4 C51 H51A 109.5 . . ?
Si4 C51 H51B 109.5 . . ?
H51A C51 H51B 109.5 . . ?
Si4 C51 H51C 109.5 . . ?
H51A C51 H51C 109.5 . . ?
H51B C51 H51C 109.5 . . ?
Si4 C52 H52A 109.5 . . ?
Si4 C52 H52B 109.5 . . ?
H52A C52 H52B 109.5 . . ?
Si4 C52 H52C 109.5 . . ?
H52A C52 H52C 109.5 . . ?
H52B C52 H52C 109.5 . . ?
C56 C53 C55 109.0(4) . . ?
C56 C53 C54 109.0(4) . . ?
C55 C53 C54 108.5(3) . . ?
C56 C53 Si4 108.8(3) . . ?
C55 C53 Si4 110.2(3) . . ?
C54 C53 Si4 111.3(3) . . ?
C53 C54 H54A 109.5 . . ?
C53 C54 H54B 109.5 . . ?
H54A C54 H54B 109.5 . . ?
C53 C54 H54C 109.5 . . ?
H54A C54 H54C 109.5 . . ?
H54B C54 H54C 109.5 . . ?
C53 C55 H55A 109.5 . . ?
C53 C55 H55B 109.5 . . ?
H55A C55 H55B 109.5 . . ?
C53 C55 H55C 109.5 . . ?
H55A C55 H55C 109.5 . . ?
H55B C55 H55C 109.5 . . ?
C53 C56 H56A 109.5 . . ?
C53 C56 H56B 109.5 . . ?
H56A C56 H56B 109.5 . . ?
C53 C56 H56C 109.5 . . ?
H56A C56 H56C 109.5 . . ?
H56B C56 H56C 109.5 . . ?
O8 K1 O7 171.86(10) . . ?
O8 K1 O3 88.31(10) . . ?
O7 K1 O3 95.03(9) . . ?
O8 K1 O6 90.44(10) . . ?
O7 K1 O6 86.29(9) . . ?
O3 K1 O6 178.60(7) . . ?
O8 K1 O4 97.94(8) . . ?
O7 K1 O4 77.31(7) . . ?
O3 K1 O4 61.27(6) . . ?
O6 K1 O4 119.56(6) . . ?
O8 K1 O5 87.25(9) . . ?
O7 K1 O5 84.65(8) . . ?
O3 K1 O5 119.42(6) . . ?
O6 K1 O5 61.12(6) . . ?
O4 K1 O5 59.70(6) . . ?
O8 K1 O2 91.17(9) . . ?
O7 K1 O2 96.94(8) . . ?
O3 K1 O2 61.10(6) . . ?
O6 K1 O2 118.32(6) . . ?
O4 K1 O2 121.19(7) . . ?
O5 K1 O2 178.31(7) . . ?
O8 K1 O1 79.55(8) . . ?
O7 K1 O1 105.06(7) . . ?
O3 K1 O1 119.41(7) . . ?
O6 K1 O1 59.70(6) . . ?
O4 K1 O1 177.30(7) . . ?
O5 K1 O1 118.94(6) . . ?
O2 K1 O1 60.11(6) . . ?
O8 K1 C69A 163.9(3) . . ?
O7 K1 C69A 24.2(3) . . ?
O3 K1 C69A 86.4(3) . . ?
O6 K1 C69A 94.6(3) . . ?
O4 K1 C69A 92.8(3) . . ?
O5 K1 C69A 108.5(3) . . ?
O2 K1 C69A 73.0(3) . . ?
O1 K1 C69A 89.9(3) . . ?
C68 O1 C57 112.1(2) . . ?
C68 O1 K1 114.47(18) . . ?
C57 O1 K1 114.94(18) . . ?
C59 O2 C58 112.2(2) . . ?
C59 O2 K1 113.39(18) . . ?
C58 O2 K1 113.82(18) . . ?
C60 O3 C61 111.7(3) . . ?
C60 O3 K1 114.94(18) . . ?
C61 O3 K1 115.39(18) . . ?
C63 O4 C62 113.2(2) . . ?
C63 O4 K1 115.81(17) . . ?
C62 O4 K1 112.53(17) . . ?
C65 O5 C64 111.3(2) . . ?
C65 O5 K1 110.93(16) . . ?
C64 O5 K1 114.92(17) . . ?
C67 O6 C66 112.2(2) . . ?
C67 O6 K1 117.25(19) . . ?
C66 O6 K1 115.26(17) . . ?
C69B O7 C72B 110.6(17) . . ?
C72A O7 C69A 106(2) . . ?
C69B O7 K1 114.7(7) . . ?
C72A O7 K1 131.8(19) . . ?
C72B O7 K1 125.6(16) . . ?
C69A O7 K1 106.1(7) . . ?
C73B O8 C76B 110(2) . . ?
C76A O8 C73A 108(2) . . ?
C73B O8 K1 127.1(16) . . ?
C76A O8 K1 118.5(16) . . ?
C76B O8 K1 114.8(16) . . ?
C73A O8 K1 126.0(16) . . ?
O1 C57 C58 109.1(3) . . ?
O1 C57 H57A 109.9 . . ?
C58 C57 H57A 109.9 . . ?
O1 C57 H57B 109.9 . . ?
C58 C57 H57B 109.9 . . ?
H57A C57 H57B 108.3 . . ?
O2 C58 C57 109.3(3) . . ?
O2 C58 H58A 109.8 . . ?
C57 C58 H58A 109.8 . . ?
O2 C58 H58B 109.8 . . ?
C57 C58 H58B 109.8 . . ?
H58A C58 H58B 108.3 . . ?
O2 C59 C60 109.2(3) . . ?
O2 C59 H59A 109.8 . . ?
C60 C59 H59A 109.8 . . ?
O2 C59 H59B 109.8 . . ?
C60 C59 H59B 109.8 . . ?
H59A C59 H59B 108.3 . . ?
O3 C60 C59 109.5(3) . . ?
O3 C60 H60A 109.8 . . ?
C59 C60 H60A 109.8 . . ?
O3 C60 H60B 109.8 . . ?
C59 C60 H60B 109.8 . . ?
H60A C60 H60B 108.2 . . ?
O3 C61 C62 108.7(3) . . ?
O3 C61 H61A 109.9 . . ?
C62 C61 H61A 109.9 . . ?
O3 C61 H61B 109.9 . . ?
C62 C61 H61B 109.9 . . ?
H61A C61 H61B 108.3 . . ?
O4 C62 C61 110.1(3) . . ?
O4 C62 H62A 109.6 . . ?
C61 C62 H62A 109.6 . . ?
O4 C62 H62B 109.6 . . ?
C61 C62 H62B 109.6 . . ?
H62A C62 H62B 108.1 . . ?
O4 C63 C64 108.9(2) . . ?
O4 C63 H63A 109.9 . . ?
C64 C63 H63A 109.9 . . ?
O4 C63 H63B 109.9 . . ?
C64 C63 H63B 109.9 . . ?
H63A C63 H63B 108.3 . . ?
O5 C64 C63 108.5(2) . . ?
O5 C64 H64A 110.0 . . ?
C63 C64 H64A 110.0 . . ?
O5 C64 H64B 110.0 . . ?
C63 C64 H64B 110.0 . . ?
H64A C64 H64B 108.4 . . ?
O5 C65 C66 109.4(3) . . ?
O5 C65 H65A 109.8 . . ?
C66 C65 H65A 109.8 . . ?
O5 C65 H65B 109.8 . . ?
C66 C65 H65B 109.8 . . ?
H65A C65 H65B 108.2 . . ?
O6 C66 C65 108.8(3) . . ?
O6 C66 H66A 109.9 . . ?
C65 C66 H66A 109.9 . . ?
O6 C66 H66B 109.9 . . ?
C65 C66 H66B 109.9 . . ?
H66A C66 H66B 108.3 . . ?
O6 C67 C68 108.7(3) . . ?
O6 C67 H67A 109.9 . . ?
C68 C67 H67A 109.9 . . ?
O6 C67 H67B 109.9 . . ?
C68 C67 H67B 109.9 . . ?
H67A C67 H67B 108.3 . . ?
O1 C68 C67 108.8(3) . . ?
O1 C68 H68A 109.9 . . ?
C67 C68 H68A 109.9 . . ?
O1 C68 H68B 109.9 . . ?
C67 C68 H68B 109.9 . . ?
H68A C68 H68B 108.3 . . ?
O7 C69A C70A 105.3(13) . . ?
O7 C69A K1 49.7(5) . . ?
C70A C69A K1 146.0(10) . . ?
O7 C69A H69A 110.7 . . ?
C70A C69A H69A 110.7 . . ?
K1 C69A H69A 68.6 . . ?
O7 C69A H69B 110.7 . . ?
C70A C69A H69B 110.7 . . ?
K1 C69A H69B 100.9 . . ?
H69A C69A H69B 108.8 . . ?
C69A C70A C71A 101.7(19) . . ?
C69A C70A H70A 111.4 . . ?
C71A C70A H70A 111.4 . . ?
C69A C70A H70B 111.4 . . ?
C71A C70A H70B 111.4 . . ?
H70A C70A H70B 109.3 . . ?
C72A C71A C70A 98(3) . . ?
C72A C71A H71A 112.2 . . ?
C70A C71A H71A 112.2 . . ?
C72A C71A H71B 112.2 . . ?
C70A C71A H71B 112.2 . . ?
H71A C71A H71B 109.8 . . ?
O7 C72A C71A 108(3) . . ?
O7 C72A H72A 110.1 . . ?
C71A C72A H72A 110.1 . . ?
O7 C72A H72B 110.1 . . ?
C71A C72A H72B 110.1 . . ?
H72A C72A H72B 108.4 . . ?
O8 C73A C74A 103.6(19) . . ?
O8 C73A H73A 111.0 . . ?
C74A C73A H73A 111.0 . . ?
O8 C73A H73B 111.0 . . ?
C74A C73A H73B 111.0 . . ?
H73A C73A H73B 109.0 . . ?
C75A C74A C73A 103.3(14) . . ?
C75A C74A H74A 111.1 . . ?
C73A C74A H74A 111.1 . . ?
C75A C74A H74B 111.1 . . ?
C73A C74A H74B 111.1 . . ?
H74A C74A H74B 109.1 . . ?
C76A C75A C74A 104.4(14) . . ?
C76A C75A H75A 110.9 . . ?
C74A C75A H75A 110.9 . . ?
C76A C75A H75B 110.9 . . ?
C74A C75A H75B 110.9 . . ?
H75A C75A H75B 108.9 . . ?
O8 C76A C75A 108.6(18) . . ?
O8 C76A H76A 110.0 . . ?
C75A C76A H76A 110.0 . . ?
O8 C76A H76B 110.0 . . ?
C75A C76A H76B 110.0 . . ?
H76A C76A H76B 108.4 . . ?
O7 C69B C70B 99.7(9) . . ?
O7 C69B H69C 111.8 . . ?
C70B C69B H69C 111.8 . . ?
O7 C69B H69D 111.8 . . ?
C70B C69B H69D 111.8 . . ?
H69C C69B H69D 109.6 . . ?
C71B C70B C69B 102.3(17) . . ?
C71B C70B H70C 111.3 . . ?
C69B C70B H70C 111.3 . . ?
C71B C70B H70D 111.3 . . ?
C69B C70B H70D 111.3 . . ?
H70C C70B H70D 109.2 . . ?
C72B C71B C70B 105(2) . . ?
C72B C71B H71C 110.8 . . ?
C70B C71B H71C 110.8 . . ?
C72B C71B H71D 110.8 . . ?
C70B C71B H71D 110.8 . . ?
H71C C71B H71D 108.8 . . ?
O7 C72B C71B 104(2) . . ?
O7 C72B H72C 110.9 . . ?
C71B C72B H72C 110.9 . . ?
O7 C72B H72D 110.9 . . ?
C71B C72B H72D 110.9 . . ?
H72C C72B H72D 108.9 . . ?
O8 C73B C74B 106(2) . . ?
O8 C73B H73C 110.6 . . ?
C74B C73B H73C 110.6 . . ?
O8 C73B H73D 110.6 . . ?
C74B C73B H73D 110.6 . . ?
H73C C73B H73D 108.7 . . ?
C73B C74B C75B 98.9(15) . . ?
C73B C74B H74C 112.0 . . ?
C75B C74B H74C 112.0 . . ?
C73B C74B H74D 112.0 . . ?
C75B C74B H74D 112.0 . . ?
H74C C74B H74D 109.7 . . ?
C76B C75B C74B 104.4(19) . . ?
C76B C75B H75C 110.9 . . ?
C74B C75B H75C 110.9 . . ?
C76B C75B H75D 110.9 . . ?
C74B C75B H75D 110.9 . . ?
H75C C75B H75D 108.9 . . ?
O8 C76B C75B 104(2) . . ?
O8 C76B H76C 111.0 . . ?
C75B C76B H76C 111.0 . . ?
O8 C76B H76D 111.0 . . ?
C75B C76B H76D 111.0 . . ?
H76C C76B H76D 109.0 . . ?
O15 K2 O16 166.84(10) . . ?
O15 K2 O11 98.01(9) . . ?
O16 K2 O11 83.98(8) . . ?
O15 K2 O14 78.82(9) . . ?
O16 K2 O14 99.85(8) . . ?
O11 K2 O14 175.47(8) . . ?
O15 K2 O9 86.53(9) . . ?
O16 K2 O9 81.42(8) . . ?
O11 K2 O9 121.72(9) . . ?
O14 K2 O9 61.60(10) . . ?
O15 K2 O13 95.52(8) . . ?
O16 K2 O13 95.15(9) . . ?
O11 K2 O13 116.80(9) . . ?
O14 K2 O13 60.66(10) . . ?
O9 K2 O13 120.51(10) . . ?
O15 K2 O10 88.14(8) . . ?
O16 K2 O10 81.37(9) . . ?
O11 K2 O10 61.43(8) . . ?
O14 K2 O10 121.35(9) . . ?
O9 K2 O10 60.70(9) . . ?
O13 K2 O10 176.18(8) . . ?
O15 K2 O12 88.98(9) . . ?
O16 K2 O12 103.08(8) . . ?
O11 K2 O12 59.32(8) . . ?
O14 K2 O12 117.11(9) . . ?
O9 K2 O12 175.50(8) . . ?
O13 K2 O12 59.57(9) . . ?
O10 K2 O12 119.55(8) . . ?
O15 K2 C89B 22.6(3) . . ?
O16 K2 C89B 170.6(3) . . ?
O11 K2 C89B 93.8(3) . . ?
O14 K2 C89B 82.0(3) . . ?
O9 K2 C89B 107.4(3) . . ?
O13 K2 C89B 77.6(3) . . ?
O10 K2 C89B 105.7(3) . . ?
O12 K2 C89B 68.1(3) . . ?
O15 K2 C79 101.58(10) . . ?
O16 K2 C79 71.18(10) . . ?
O11 K2 C79 42.10(10) . . ?
O14 K2 C79 141.48(11) . . ?
O9 K2 C79 79.90(11) . . ?
O13 K2 C79 154.30(10) . . ?
O10 K2 C79 22.53(9) . . ?
O12 K2 C79 101.39(10) . . ?
C89B K2 C79 113.1(3) . . ?
O15 K2 C88 73.94(11) . . ?
O16 K2 C88 96.21(10) . . ?
O11 K2 C88 140.52(12) . . ?
O14 K2 C88 41.88(13) . . ?
O9 K2 C88 22.41(10) . . ?
O13 K2 C88 102.54(13) . . ?
O10 K2 C88 79.50(12) . . ?
O12 K2 C88 154.47(10) . . ?
C89B K2 C88 91.3(3) . . ?
C79 K2 C88 100.56(13) . . ?
C77 O9 C88 114.3(4) . . ?
C77 O9 K2 114.5(2) . . ?
C88 O9 K2 109.7(2) . . ?
C79 O10 C78 112.7(3) . . ?
C79 O10 K2 108.1(2) . . ?
C78 O10 K2 112.0(2) . . ?
C81 O11 C80 113.0(3) . . ?
C81 O11 K2 115.1(2) . . ?
C80 O11 K2 115.5(2) . . ?
C83 O12 C82 113.3(4) . . ?
C83 O12 K2 113.3(3) . . ?
C82 O12 K2 115.4(2) . . ?
C85 O13 C84 110.4(4) . . ?
C85 O13 K2 116.4(3) . . ?
C84 O13 K2 116.7(2) . . ?
C87 O14 C86 115.1(4) . . ?
C87 O14 K2 115.9(3) . . ?
C86 O14 K2 113.9(2) . . ?
C92B O15 C89B 107.4(12) . . ?
C89A O15 C92A 111(2) . . ?
C92B O15 K2 122.2(13) . . ?
C89B O15 K2 111.3(8) . . ?
C89A O15 K2 118.0(14) . . ?
C92A O15 K2 126(2) . . ?
C93A O16 C96A 109.1(18) . . ?
C96B O16 C93B 102(4) . . ?
C93A O16 K2 121.2(5) . . ?
C96A O16 K2 117(2) . . ?
C96B O16 K2 121(5) . . ?
C93B O16 K2 119.1(12) . . ?
O9 C77 C78 109.0(4) . . ?
O9 C77 H77A 109.9 . . ?
C78 C77 H77A 109.9 . . ?
O9 C77 H77B 109.9 . . ?
C78 C77 H77B 109.9 . . ?
H77A C77 H77B 108.3 . . ?
O10 C78 C77 108.2(3) . . ?
O10 C78 H78A 110.1 . . ?
C77 C78 H78A 110.1 . . ?
O10 C78 H78B 110.1 . . ?
C77 C78 H78B 110.1 . . ?
H78A C78 H78B 108.4 . . ?
O10 C79 C80 108.4(3) . . ?
O10 C79 K2 49.32(16) . . ?
C80 C79 K2 81.0(2) . . ?
O10 C79 H79A 110.0 . . ?
C80 C79 H79A 110.0 . . ?
K2 C79 H79A 159.3 . . ?
O10 C79 H79B 110.0 . . ?
C80 C79 H79B 110.0 . . ?
K2 C79 H79B 82.6 . . ?
H79A C79 H79B 108.4 . . ?
O11 C80 C79 108.9(3) . . ?
O11 C80 H80A 109.9 . . ?
C79 C80 H80A 109.9 . . ?
O11 C80 H80B 109.9 . . ?
C79 C80 H80B 109.9 . . ?
H80A C80 H80B 108.3 . . ?
O11 C81 C82 108.7(3) . . ?
O11 C81 H81A 109.9 . . ?
C82 C81 H81A 109.9 . . ?
O11 C81 H81B 109.9 . . ?
C82 C81 H81B 109.9 . . ?
H81A C81 H81B 108.3 . . ?
O12 C82 C81 109.0(3) . . ?
O12 C82 H82A 109.9 . . ?
C81 C82 H82A 109.9 . . ?
O12 C82 H82B 109.9 . . ?
C81 C82 H82B 109.9 . . ?
H82A C82 H82B 108.3 . . ?
O12 C83 C84 109.1(4) . . ?
O12 C83 H83A 109.9 . . ?
C84 C83 H83A 109.9 . . ?
O12 C83 H83B 109.9 . . ?
C84 C83 H83B 109.9 . . ?
H83A C83 H83B 108.3 . . ?
O13 C84 C83 108.9(4) . . ?
O13 C84 H84A 109.9 . . ?
C83 C84 H84A 109.9 . . ?
O13 C84 H84B 109.9 . . ?
C83 C84 H84B 109.9 . . ?
H84A C84 H84B 108.3 . . ?
O13 C85 C86 109.1(4) . . ?
O13 C85 H85A 109.9 . . ?
C86 C85 H85A 109.9 . . ?
O13 C85 H85B 109.9 . . ?
C86 C85 H85B 109.9 . . ?
H85A C85 H85B 108.3 . . ?
O14 C86 C85 110.2(3) . . ?
O14 C86 H86A 109.6 . . ?
C85 C86 H86A 109.6 . . ?
O14 C86 H86B 109.6 . . ?
C85 C86 H86B 109.6 . . ?
H86A C86 H86B 108.1 . . ?
O14 C87 C88 109.7(3) . . ?
O14 C87 H87A 109.7 . . ?
C88 C87 H87A 109.7 . . ?
O14 C87 H87B 109.7 . . ?
C88 C87 H87B 109.7 . . ?
H87A C87 H87B 108.2 . . ?
O9 C88 C87 109.6(4) . . ?
O9 C88 K2 47.91(17) . . ?
C87 C88 K2 80.6(3) . . ?
O9 C88 H88A 109.7 . . ?
C87 C88 H88A 109.7 . . ?
K2 C88 H88A 157.5 . . ?
O9 C88 H88B 109.7 . . ?
C87 C88 H88B 109.7 . . ?
K2 C88 H88B 85.6 . . ?
H88A C88 H88B 108.2 . . ?
O15 C89A C90A 100.3(14) . . ?
O15 C89A H89A 111.7 . . ?
C90A C89A H89A 111.7 . . ?
O15 C89A H89B 111.7 . . ?
C90A C89A H89B 111.7 . . ?
H89A C89A H89B 109.5 . . ?
C89A C90A C91A 103.0(19) . . ?
C89A C90A H90A 111.2 . . ?
C91A C90A H90A 111.2 . . ?
C89A C90A H90B 111.2 . . ?
C91A C90A H90B 111.2 . . ?
H90A C90A H90B 109.1 . . ?
C90A C91A C92A 111(2) . . ?
C90A C91A H91A 109.5 . . ?
C92A C91A H91A 109.5 . . ?
C90A C91A H91B 109.5 . . ?
C92A C91A H91B 109.5 . . ?
H91A C91A H91B 108.1 . . ?
O15 C92A C91A 97(2) . . ?
O15 C92A H92A 112.3 . . ?
C91A C92A H92A 112.3 . . ?
O15 C92A H92B 112.3 . . ?
C91A C92A H92B 112.3 . . ?
H92A C92A H92B 109.9 . . ?
O16 C93A C94A 103.7(6) . . ?
O16 C93A H93A 111.0 . . ?
C94A C93A H93A 111.0 . . ?
O16 C93A H93B 111.0 . . ?
C94A C93A H93B 111.0 . . ?
H93A C93A H93B 109.0 . . ?
C95A C94A C93A 104.8(8) . . ?
C95A C94A H94A 110.8 . . ?
C93A C94A H94A 110.8 . . ?
C95A C94A H94B 110.8 . . ?
C93A C94A H94B 110.8 . . ?
H94A C94A H94B 108.9 . . ?
C96A C95A C94A 103.5(14) . . ?
C96A C95A H95A 111.1 . . ?
C94A C95A H95A 111.1 . . ?
C96A C95A H95B 111.1 . . ?
C94A C95A H95B 111.1 . . ?
H95A C95A H95B 109.0 . . ?
O16 C96A C95A 102.8(11) . . ?
O16 C96A H96A 111.2 . . ?
C95A C96A H96A 111.2 . . ?
O16 C96A H96B 111.2 . . ?
C95A C96A H96B 111.2 . . ?
H96A C96A H96B 109.1 . . ?
O15 C89B C90B 105.7(11) . . ?
O15 C89B K2 46.1(6) . . ?
C90B C89B K2 144.9(8) . . ?
O15 C89B H89C 110.6 . . ?
C90B C89B H89C 110.6 . . ?
K2 C89B H89C 72.4 . . ?
O15 C89B H89D 110.6 . . ?
C90B C89B H89D 110.6 . . ?
K2 C89B H89D 100.5 . . ?
H89C C89B H89D 108.7 . . ?
C89B C90B C91B 106.9(9) . . ?
C89B C90B H90C 110.3 . . ?
C91B C90B H90C 110.3 . . ?
C89B C90B H90D 110.3 . . ?
C91B C90B H90D 110.3 . . ?
H90C C90B H90D 108.6 . . ?
C90B C91B C92B 101.7(14) . . ?
C90B C91B H91C 111.4 . . ?
C92B C91B H91C 111.4 . . ?
C90B C91B H91D 111.4 . . ?
C92B C91B H91D 111.4 . . ?
H91C C91B H91D 109.3 . . ?
O15 C92B C91B 111.1(16) . . ?
O15 C92B H92C 109.4 . . ?
C91B C92B H92C 109.4 . . ?
O15 C92B H92D 109.4 . . ?
C91B C92B H92D 109.4 . . ?
H92C C92B H92D 108.0 . . ?
O16 C93B C94B 110.2(16) . . ?
O16 C93B H93C 109.6 . . ?
C94B C93B H93C 109.6 . . ?
O16 C93B H93D 109.6 . . ?
C94B C93B H93D 109.6 . . ?
H93C C93B H93D 108.1 . . ?
C95B C94B C93B 103(2) . . ?
C95B C94B H94C 111.1 . . ?
C93B C94B H94C 111.1 . . ?
C95B C94B H94D 111.1 . . ?
C93B C94B H94D 111.1 . . ?
H94C C94B H94D 109.0 . . ?
C94B C95B C96B 103(4) . . ?
C94B C95B H95C 111.1 . . ?
C96B C95B H95C 111.1 . . ?
C94B C95B H95D 111.1 . . ?
C96B C95B H95D 111.1 . . ?
H95C C95B H95D 109.1 . . ?
O16 C96B C95B 108(3) . . ?
O16 C96B H96C 110.0 . . ?
C95B C96B H96C 110.0 . . ?
O16 C96B H96D 110.0 . . ?
C95B C96B H96D 110.0 . . ?
H96C C96B H96D 108.4 . . ?
C100 O17 C97 110.4(4) . . ?
O17 C97 C98 101.9(5) . . ?
O17 C97 H97A 111.4 . . ?
C98 C97 H97A 111.4 . . ?
O17 C97 H97B 111.4 . . ?
C98 C97 H97B 111.4 . . ?
H97A C97 H97B 109.3 . . ?
C99 C98 C97 107.2(5) . . ?
C99 C98 H98A 110.3 . . ?
C97 C98 H98A 110.3 . . ?
C99 C98 H98B 110.3 . . ?
C97 C98 H98B 110.3 . . ?
H98A C98 H98B 108.5 . . ?
C100 C99 C98 105.1(6) . . ?
C100 C99 H99A 110.7 . . ?
C98 C99 H99A 110.7 . . ?
C100 C99 H99B 110.7 . . ?
C98 C99 H99B 110.7 . . ?
H99A C99 H99B 108.8 . . ?
O17 C100 C99 108.0(5) . . ?
O17 C100 H10A 110.1 . . ?
C99 C100 H10A 110.1 . . ?
O17 C100 H10B 110.1 . . ?
C99 C100 H10B 110.1 . . ?
H10A C100 H10B 108.4 . . ?
C101 O18 C104 108.5(4) . . ?
O18 C101 C102 112.4(4) . . ?
O18 C101 H10C 109.1 . . ?
C102 C101 H10C 109.1 . . ?
O18 C101 H10D 109.1 . . ?
C102 C101 H10D 109.1 . . ?
H10C C101 H10D 107.8 . . ?
C101 C102 C103 100.9(4) . . ?
C101 C102 H10E 111.6 . . ?
C103 C102 H10E 111.6 . . ?
C101 C102 H10F 111.6 . . ?
C103 C102 H10F 111.6 . . ?
H10E C102 H10F 109.4 . . ?
C104 C103 C102 100.3(4) . . ?
C104 C103 H10G 111.7 . . ?
C102 C103 H10G 111.7 . . ?
C104 C103 H10H 111.7 . . ?
C102 C103 H10H 111.7 . . ?
H10G C103 H10H 109.5 . . ?
O18 C104 C103 110.6(5) . . ?
O18 C104 H10I 109.5 . . ?
C103 C104 H10I 109.5 . . ?
O18 C104 H10J 109.5 . . ?
C103 C104 H10J 109.5 . . ?
H10I C104 H10J 108.1 . . ?

loop_
_geom_bond_atom_site_label_1
_geom_bond_atom_site_label_2
_geom_bond_distance
_geom_bond_site_symmetry_2
_geom_bond_publ_flag
Sm1 N1 2.381(2) . ?
Sm1 N2 2.409(2) . ?
Sm1 C23 2.512(2) . ?
Sm1 C26 2.549(2) . ?
Sm1 C21 2.603(2) . ?
Sm1 C24 2.616(2) . ?
Sm1 C25 2.626(2) . ?
Sm1 C22 2.652(2) . ?
Sm1 C6 2.916(3) . ?
Sm1 C1 2.949(2) . ?
Sm1 C7 3.070(3) . ?
Sm1 Fe1 3.3520(4) . ?
Sm2 N4 2.386(2) . ?
Sm2 N3 2.395(2) . ?
Sm2 C25 2.538(2) . ?
Sm2 C22 2.546(2) . ?
Sm2 C24 2.585(2) . ?
Sm2 C21 2.607(2) . ?
Sm2 C26 2.637(2) . ?
Sm2 C23 2.682(2) . ?
Sm2 C11 2.934(3) . ?
Sm2 C16 2.950(2) . ?
Sm2 Fe2 3.3582(4) . ?
Fe1 C3 2.027(3) . ?
Fe1 C8 2.029(3) . ?
Fe1 C9 2.029(3) . ?
Fe1 C4 2.030(3) . ?
Fe1 C10 2.047(3) . ?
Fe1 C5 2.049(3) . ?
Fe1 C2 2.059(3) . ?
Fe1 C7 2.074(2) . ?
Fe1 C1 2.138(2) . ?
Fe1 C6 2.160(2) . ?
Fe2 C13 2.013(3) . ?
Fe2 C14 2.023(3) . ?
Fe2 C18 2.027(3) . ?
Fe2 C19 2.030(3) . ?
Fe2 C17 2.040(3) . ?
Fe2 C12 2.041(3) . ?
Fe2 C20 2.065(3) . ?
Fe2 C15 2.070(3) . ?
Fe2 C16 2.130(3) . ?
Fe2 C11 2.154(2) . ?
Si1 N1 1.691(2) . ?
Si1 C34 1.873(3) . ?
Si1 C33 1.883(3) . ?
Si1 C35 1.903(3) . ?
Si2 N2 1.690(2) . ?
Si2 C40 1.871(3) . ?
Si2 C39 1.876(4) . ?
Si2 C41 1.919(4) . ?
Si3 N3 1.690(2) . ?
Si3 C46 1.870(4) . ?
Si3 C45 1.875(4) . ?
Si3 C47 1.896(4) . ?
Si4 N4 1.685(2) . ?
Si4 C52 1.874(4) . ?
Si4 C51 1.877(3) . ?
Si4 C53 1.906(4) . ?
N1 C1 1.386(3) . ?
N2 C6 1.380(3) . ?
N3 C11 1.383(3) . ?
N4 C16 1.391(3) . ?
C1 C2 1.433(4) . ?
C1 C5 1.436(4) . ?
C2 C3 1.423(4) . ?
C2 H2 0.9300 . ?
C3 C4 1.410(4) . ?
C3 H3 0.9300 . ?
C4 C5 1.431(4) . ?
C4 H4 0.9300 . ?
C5 H5 0.9300 . ?
C6 C10 1.430(4) . ?
C6 C7 1.446(4) . ?
C7 C8 1.424(4) . ?
C7 H7 0.9300 . ?
C8 C9 1.414(4) . ?
C8 H8 0.9300 . ?
C9 C10 1.430(4) . ?
C9 H9 0.9300 . ?
C10 H10 0.9300 . ?
C11 C12 1.437(4) . ?
C11 C15 1.439(4) . ?
C12 C13 1.425(4) . ?
C12 H12 0.9300 . ?
C13 C14 1.404(5) . ?
C13 H13 0.9300 . ?
C14 C15 1.431(4) . ?
C14 H14 0.9300 . ?
C15 H15 0.9300 . ?
C16 C20 1.432(4) . ?
C16 C17 1.435(4) . ?
C17 C18 1.425(4) . ?
C17 H17 0.9300 . ?
C18 C19 1.411(4) . ?
C18 H18 0.9300 . ?
C19 C20 1.430(4) . ?
C19 H19 0.9300 . ?
C20 H20 0.9300 . ?
C21 C26 1.432(4) . ?
C21 C22 1.447(4) . ?
C21 H21 0.9300 . ?
C22 C23 1.458(4) . ?
C22 H22 0.9300 . ?
C23 C24 1.479(3) . ?
C23 H23 0.9300 . ?
C24 C27 1.440(3) . ?
C24 C25 1.477(3) . ?
C25 C26 1.451(3) . ?
C25 H25 0.9300 . ?
C26 H26 0.9300 . ?
C27 C32 1.408(4) . ?
C27 C28 1.428(4) . ?
C28 C29 1.384(4) . ?
C28 H28 0.9300 . ?
C29 C30 1.379(5) . ?
C29 H29 0.9300 . ?
C30 C31 1.374(5) . ?
C30 H30 0.9300 . ?
C31 C32 1.391(4) . ?
C31 H31 0.9300 . ?
C32 H32 0.9300 . ?
C33 H33A 0.9600 . ?
C33 H33B 0.9600 . ?
C33 H33C 0.9600 . ?
C34 H34A 0.9600 . ?
C34 H34B 0.9600 . ?
C34 H34C 0.9600 . ?
C35 C38 1.531(4) . ?
C35 C36 1.529(4) . ?
C35 C37 1.538(4) . ?
C36 H36A 0.9600 . ?
C36 H36B 0.9600 . ?
C36 H36C 0.9600 . ?
C37 H37A 0.9600 . ?
C37 H37B 0.9600 . ?
C37 H37C 0.9600 . ?
C38 H38A 0.9600 . ?
C38 H38B 0.9600 . ?
C38 H38C 0.9600 . ?
C39 H39A 0.9600 . ?
C39 H39B 0.9600 . ?
C39 H39C 0.9600 . ?
C40 H40A 0.9600 . ?
C40 H40B 0.9600 . ?
C40 H40C 0.9600 . ?
C41 C43 1.522(5) . ?
C41 C42 1.537(5) . ?
C41 C44 1.547(6) . ?
C42 H42A 0.9600 . ?
C42 H42B 0.9600 . ?
C42 H42C 0.9600 . ?
C43 H43A 0.9600 . ?
C43 H43B 0.9600 . ?
C43 H43C 0.9600 . ?
C44 H44A 0.9600 . ?
C44 H44B 0.9600 . ?
C44 H44C 0.9600 . ?
C45 H45A 0.9600 . ?
C45 H45B 0.9600 . ?
C45 H45C 0.9600 . ?
C46 H46A 0.9600 . ?
C46 H46B 0.9600 . ?
C46 H46C 0.9600 . ?
C47 C49B 1.571(14) . ?
C47 C49A 1.490(14) . ?
C47 C48A 1.612(9) . ?
C47 C50A 1.536(15) . ?
C47 C48B 1.525(8) . ?
C47 C50B 1.537(15) . ?
C48A H48A 0.9600 . ?
C48A H48B 0.9600 . ?
C48A H48C 0.9600 . ?
C49A H49A 0.9600 . ?
C49A H49B 0.9600 . ?
C49A H49C 0.9600 . ?
C50A H50A 0.9600 . ?
C50A H50B 0.9600 . ?
C50A H50C 0.9600 . ?
C48B H48D 0.9600 . ?
C48B H48E 0.9600 . ?
C48B H48F 0.9600 . ?
C49B H49D 0.9600 . ?
C49B H49E 0.9600 . ?
C49B H49F 0.9600 . ?
C50B H50D 0.9600 . ?
C50B H50E 0.9600 . ?
C50B H50F 0.9600 . ?
C51 H51A 0.9600 . ?
C51 H51B 0.9600 . ?
C51 H51C 0.9600 . ?
C52 H52A 0.9600 . ?
C52 H52B 0.9600 . ?
C52 H52C 0.9600 . ?
C53 C56 1.525(6) . ?
C53 C55 1.541(5) . ?
C53 C54 1.546(5) . ?
C54 H54A 0.9600 . ?
C54 H54B 0.9600 . ?
C54 H54C 0.9600 . ?
C55 H55A 0.9600 . ?
C55 H55B 0.9600 . ?
C55 H55C 0.9600 . ?
C56 H56A 0.9600 . ?
C56 H56B 0.9600 . ?
C56 H56C 0.9600 . ?
K1 O8 2.730(3) . ?
K1 O7 2.742(3) . ?
K1 O3 2.748(2) . ?
K1 O6 2.773(2) . ?
K1 O4 2.808(2) . ?
K1 O5 2.813(2) . ?
K1 O2 2.814(2) . ?
K1 O1 2.825(2) . ?
K1 C69A 3.453(16) . ?
O1 C68 1.417(4) . ?
O1 C57 1.418(4) . ?
O2 C59 1.423(4) . ?
O2 C58 1.427(4) . ?
O3 C60 1.415(4) . ?
O3 C61 1.426(4) . ?
O4 C63 1.412(4) . ?
O4 C62 1.426(4) . ?
O5 C65 1.419(4) . ?
O5 C64 1.429(4) . ?
O6 C67 1.413(4) . ?
O6 C66 1.418(4) . ?
O7 C69B 1.431(12) . ?
O7 C72A 1.436(16) . ?
O7 C72B 1.440(14) . ?
O7 C69A 1.472(15) . ?
O8 C73B 1.393(15) . ?
O8 C76A 1.415(16) . ?
O8 C76B 1.425(16) . ?
O8 C73A 1.444(15) . ?
C57 C58 1.484(5) . ?
C57 H57A 0.9700 . ?
C57 H57B 0.9700 . ?
C58 H58A 0.9700 . ?
C58 H58B 0.9700 . ?
C59 C60 1.495(5) . ?
C59 H59A 0.9700 . ?
C59 H59B 0.9700 . ?
C60 H60A 0.9700 . ?
C60 H60B 0.9700 . ?
C61 C62 1.486(5) . ?
C61 H61A 0.9700 . ?
C61 H61B 0.9700 . ?
C62 H62A 0.9700 . ?
C62 H62B 0.9700 . ?
C63 C64 1.489(5) . ?
C63 H63A 0.9700 . ?
C63 H63B 0.9700 . ?
C64 H64A 0.9700 . ?
C64 H64B 0.9700 . ?
C65 C66 1.490(5) . ?
C65 H65A 0.9700 . ?
C65 H65B 0.9700 . ?
C66 H66A 0.9700 . ?
C66 H66B 0.9700 . ?
C67 C68 1.497(5) . ?
C67 H67A 0.9700 . ?
C67 H67B 0.9700 . ?
C68 H68A 0.9700 . ?
C68 H68B 0.9700 . ?
C69A C70A 1.519(16) . ?
C69A H69A 0.9700 . ?
C69A H69B 0.9700 . ?
C70A C71A 1.521(17) . ?
C70A H70A 0.9700 . ?
C70A H70B 0.9700 . ?
C71A C72A 1.505(17) . ?
C71A H71A 0.9700 . ?
C71A H71B 0.9700 . ?
C72A H72A 0.9700 . ?
C72A H72B 0.9700 . ?
C73A C74A 1.512(15) . ?
C73A H73A 0.9700 . ?
C73A H73B 0.9700 . ?
C74A C75A 1.513(16) . ?
C74A H74A 0.9700 . ?
C74A H74B 0.9700 . ?
C75A C76A 1.487(17) . ?
C75A H75A 0.9700 . ?
C75A H75B 0.9700 . ?
C76A H76A 0.9700 . ?
C76A H76B 0.9700 . ?
C69B C70B 1.526(14) . ?
C69B H69C 0.9700 . ?
C69B H69D 0.9700 . ?
C70B C71B 1.515(16) . ?
C70B H70C 0.9700 . ?
C70B H70D 0.9700 . ?
C71B C72B 1.502(16) . ?
C71B H71C 0.9700 . ?
C71B H71D 0.9700 . ?
C72B H72C 0.9700 . ?
C72B H72D 0.9700 . ?
C73B C74B 1.478(16) . ?
C73B H73C 0.9700 . ?
C73B H73D 0.9700 . ?
C74B C75B 1.504(16) . ?
C74B H74C 0.9700 . ?
C74B H74D 0.9700 . ?
C75B C76B 1.472(17) . ?
C75B H75C 0.9700 . ?
C75B H75D 0.9700 . ?
C76B H76C 0.9700 . ?
C76B H76D 0.9700 . ?
K2 O15 2.675(3) . ?
K2 O16 2.737(3) . ?
K2 O11 2.746(2) . ?
K2 O14 2.755(2) . ?
K2 O9 2.786(3) . ?
K2 O13 2.797(3) . ?
K2 O10 2.802(2) . ?
K2 O12 2.842(3) . ?
K2 C89B 3.460(14) . ?
K2 C79 3.511(4) . ?
K2 C88 3.535(4) . ?
O9 C77 1.411(6) . ?
O9 C88 1.431(5) . ?
O10 C79 1.416(5) . ?
O10 C78 1.421(5) . ?
O11 C81 1.405(5) . ?
O11 C80 1.418(4) . ?
O12 C83 1.413(5) . ?
O12 C82 1.427(5) . ?
O13 C85 1.392(5) . ?
O13 C84 1.441(6) . ?
O14 C87 1.411(6) . ?
O14 C86 1.443(6) . ?
O15 C92B 1.420(12) . ?
O15 C89B 1.426(12) . ?
O15 C89A 1.434(17) . ?
O15 C92A 1.433(17) . ?
O16 C93A 1.383(8) . ?
O16 C96A 1.385(11) . ?
O16 C96B 1.409(19) . ?
O16 C93B 1.453(17) . ?
C77 C78 1.483(7) . ?
C77 H77A 0.9700 . ?
C77 H77B 0.9700 . ?
C78 H78A 0.9700 . ?
C78 H78B 0.9700 . ?
C79 C80 1.479(6) . ?
C79 H79A 0.9700 . ?
C79 H79B 0.9700 . ?
C80 H80A 0.9700 . ?
C80 H80B 0.9700 . ?
C81 C82 1.462(6) . ?
C81 H81A 0.9700 . ?
C81 H81B 0.9700 . ?
C82 H82A 0.9700 . ?
C82 H82B 0.9700 . ?
C83 C84 1.471(7) . ?
C83 H83A 0.9700 . ?
C83 H83B 0.9700 . ?
C84 H84A 0.9700 . ?
C84 H84B 0.9700 . ?
C85 C86 1.485(7) . ?
C85 H85A 0.9700 . ?
C85 H85B 0.9700 . ?
C86 H86A 0.9700 . ?
C86 H86B 0.9700 . ?
C87 C88 1.479(8) . ?
C87 H87A 0.9700 . ?
C87 H87B 0.9700 . ?
C88 H88A 0.9700 . ?
C88 H88B 0.9700 . ?
C89A C90A 1.487(18) . ?
C89A H89A 0.9700 . ?
C89A H89B 0.9700 . ?
C90A C91A 1.488(17) . ?
C90A H90A 0.9700 . ?
C90A H90B 0.9700 . ?
C91A C92A 1.497(18) . ?
C91A H91A 0.9700 . ?
C91A H91B 0.9700 . ?
C92A H92A 0.9700 . ?
C92A H92B 0.9700 . ?
C93A C94A 1.511(9) . ?
C93A H93A 0.9700 . ?
C93A H93B 0.9700 . ?
C94A C95A 1.509(10) . ?
C94A H94A 0.9700 . ?
C94A H94B 0.9700 . ?
C95A C96A 1.507(14) . ?
C95A H95A 0.9700 . ?
C95A H95B 0.9700 . ?
C96A H96A 0.9700 . ?
C96A H96B 0.9700 . ?
C89B C90B 1.489(15) . ?
C89B H89C 0.9700 . ?
C89B H89D 0.9700 . ?
C90B C91B 1.481(12) . ?
C90B H90C 0.9700 . ?
C90B H90D 0.9700 . ?
C91B C92B 1.489(14) . ?
C91B H91C 0.9700 . ?
C91B H91D 0.9700 . ?
C92B H92C 0.9700 . ?
C92B H92D 0.9700 . ?
C93B C94B 1.516(17) . ?
C93B H93C 0.9700 . ?
C93B H93D 0.9700 . ?
C94B C95B 1.486(17) . ?
C94B H94C 0.9700 . ?
C94B H94D 0.9700 . ?
C95B C96B 1.510(19) . ?
C95B H95C 0.9700 . ?
C95B H95D 0.9700 . ?
C96B H96C 0.9700 . ?
C96B H96D 0.9700 . ?
O17 C100 1.398(6) . ?
O17 C97 1.443(6) . ?
C97 C98 1.514(7) . ?
C97 H97A 0.9700 . ?
C97 H97B 0.9700 . ?
C98 C99 1.416(8) . ?
C98 H98A 0.9700 . ?
C98 H98B 0.9700 . ?
C99 C100 1.416(7) . ?
C99 H99A 0.9700 . ?
C99 H99B 0.9700 . ?
C100 H10A 0.9700 . ?
C100 H10B 0.9700 . ?
O18 C101 1.347(5) . ?
O18 C104 1.347(6) . ?
C101 C102 1.466(6) . ?
C101 H10C 0.9700 . ?
C101 H10D 0.9700 . ?
C102 C103 1.567(7) . ?
C102 H10E 0.9700 . ?
C102 H10F 0.9700 . ?
C103 C104 1.474(8) . ?
C103 H10G 0.9700 . ?
C103 H10H 0.9700 . ?
C104 H10I 0.9700 . ?
C104 H10J 0.9700 . ?
